data_7043472
loop_
_publ_author_name
'Zare, Davood'
'Doistau, Benjamin'
'Nozary, Homayoun'
'Besnard, C\'eline'
'Gu\'en\'ee, Laure'
'Suffren, Yan'
'Pel\'e, Anne-Laure'
'Hauser, Andreas'
'Piguet, Claude'

_publ_section_title
;
 CrIII as an alternative to RuII in metallo-supramolecular chemistry
;
_journal_name_full 'Dalton Trans.'
_journal_paper_doi 10.1039/C7DT01747B
_journal_year 2017
_chemical_formula_moiety '(C30 H22 Cr N6), 3(P F6), 2.5(C2 H3 N)'
_chemical_formula_sum 'C35 H29.5 Cr F18 N8.5 P3'
_chemical_formula_weight 1056.08
_chemical_name_systematic
; 
 ? 
;
_space_group_IT_number 61
_symmetry_cell_setting orthorhombic
_symmetry_space_group_name_Hall '-P 2ac 2ab'
_symmetry_space_group_name_H-M 'P b c a'
_atom_sites_solution_hydrogens geom
_atom_sites_solution_primary direct
_atom_sites_solution_secondary difmap
_audit_creation_method SHELXL-97
_audit_update_record
;
2017-04-05 deposited with the CCDC.
2017-06-08 downloaded from the CCDC.
;
_cell_angle_alpha 90.00
_cell_angle_beta 90.00
_cell_angle_gamma 90.00
_cell_formula_units_Z 32
_cell_length_a 22.1556(4)
_cell_length_b 32.7297(4)
_cell_length_c 47.3405(9)
_cell_measurement_reflns_used 22875
_cell_measurement_temperature 180(2)
_cell_measurement_theta_max 72.6490
_cell_measurement_theta_min 3.6510
_cell_volume 34328.8(10)
_computing_cell_refinement
;
CrysAlisPro, Agilent Technologies,
Version 1.171.36.28 (release 01-02-2013 CrysAlis171 .NET)
(compiled Feb  1 2013,16:14:44)
;
_computing_data_collection
;
CrysAlisPro, Agilent Technologies,
Version 1.171.36.28 (release 01-02-2013 CrysAlis171 .NET)
(compiled Feb  1 2013,16:14:44)
;
_computing_data_reduction
;
CrysAlisPro, Agilent Technologies,
Version 1.171.36.28 (release 01-02-2013 CrysAlis171 .NET)
(compiled Feb  1 2013,16:14:44)
;
_computing_molecular_graphics 'Ortep3 (Farrugia, 1997)'
_computing_publication_material ShelX_Acta
_computing_structure_refinement 'SHELXL-97 (Sheldrick, 2008)'
_computing_structure_solution 'SIR97 (Altomare, 1999)'
_diffrn_ambient_temperature 180(2)
_diffrn_detector_area_resol_mean 10.4679
_diffrn_measured_fraction_theta_full 0.997
_diffrn_measured_fraction_theta_max 0.997
_diffrn_measurement_device_type 'SuperNova, Dual, Cu at zero, Atlas'
_diffrn_measurement_method '\w scans'
_diffrn_radiation_monochromator mirror
_diffrn_radiation_source 'SuperNova (Cu) X-ray Source'
_diffrn_radiation_type CuK\a
_diffrn_radiation_wavelength 1.54184
_diffrn_reflns_av_R_equivalents 0.0404
_diffrn_reflns_av_unetI/netI 0.0505
_diffrn_reflns_limit_h_max 18
_diffrn_reflns_limit_h_min -26
_diffrn_reflns_limit_k_max 38
_diffrn_reflns_limit_k_min -38
_diffrn_reflns_limit_l_max 50
_diffrn_reflns_limit_l_min -56
_diffrn_reflns_number 77193
_diffrn_reflns_theta_full 66.60
_diffrn_reflns_theta_max 66.60
_diffrn_reflns_theta_min 3.05
_exptl_absorpt_coefficient_mu 4.338
_exptl_absorpt_correction_T_max 0.707
_exptl_absorpt_correction_T_min 0.213
_exptl_absorpt_correction_type analytical
_exptl_absorpt_process_details
;
CrysAlisPro, Agilent Technologies,
Version 1.171.36.28 (release 01-02-2013 CrysAlis171 .NET)
(compiled Feb  1 2013,16:14:44)
Analytical numeric absorption correction using a multifaceted crystal
            model based on expressions derived by R.C. Clark & J.S. Reid.
(Clark, R. C. & Reid, J. S. (1995). Acta Cryst. A51, 887-897)
;
_exptl_crystal_colour orange
_exptl_crystal_density_diffrn 1.635
_exptl_crystal_density_method 'not measured'
_exptl_crystal_description needle
_exptl_crystal_F_000 16960
_exptl_crystal_size_max 0.3923
_exptl_crystal_size_mid 0.1864
_exptl_crystal_size_min 0.0858
_refine_diff_density_max 1.242
_refine_diff_density_min -1.224
_refine_diff_density_rms 0.086
_refine_ls_extinction_method none
_refine_ls_goodness_of_fit_ref 1.347
_refine_ls_hydrogen_treatment constr
_refine_ls_matrix_type full
_refine_ls_number_parameters 2345
_refine_ls_number_reflns 30253
_refine_ls_number_restraints 0
_refine_ls_restrained_S_all 1.347
_refine_ls_R_factor_all 0.0963
_refine_ls_R_factor_gt 0.0709
_refine_ls_shift/su_max 0.003
_refine_ls_shift/su_mean 0.000
_refine_ls_structure_factor_coef Fsqd
_refine_ls_weighting_details 'calc w=1/[\s^2^(Fo^2^)+(0.1010P)^2^+0.0000P] where P=(Fo^2^+2Fc^2^)/3'
_refine_ls_weighting_scheme calc
_refine_ls_wR_factor_gt 0.1972
_refine_ls_wR_factor_ref 0.2125
_reflns_number_gt 22007
_reflns_number_total 30253
_reflns_threshold_expression >2sigma(I)
_cod_data_source_file c7dt01747b2.cif
_cod_data_source_block 2
_cod_depositor_comments
;
The following automatic conversions were performed:

'_symmetry_cell_setting' value 'Orthorhombic' changed to
'orthorhombic' according to
/home/data/users/saulius/crontab/automatic-downloads/rss-feeds/RSC/lib/dictionaries/cif_core.dic
dictionary named 'cif_core.dic' version 2.4.2 from 2011-04-26.

Automatic conversion script
Id: cif_fix_values 4973 2017-02-22 13:04:09Z antanas 
;
_cod_original_cell_volume 34328.9(10)
_cod_original_formula_sum 'C35 H29.50 Cr F18 N8.50 P3'
_cod_database_code 7043472

loop_
_symmetry_equiv_pos_as_xyz
'x, y, z'
'-x+1/2, -y, z+1/2'
'x+1/2, -y+1/2, -z'
'-x, y+1/2, -z+1/2'
'-x, -y, -z'
'x-1/2, y, -z-1/2'
'-x-1/2, y-1/2, z'
'x, -y-1/2, z-1/2'

loop_
_atom_site_label
_atom_site_type_symbol
_atom_site_fract_x
_atom_site_fract_y
_atom_site_fract_z
_atom_site_U_iso_or_equiv
_atom_site_adp_type
_atom_site_occupancy
_atom_site_symmetry_multiplicity
_atom_site_calc_flag
_atom_site_refinement_flags
_atom_site_disorder_assembly
_atom_site_disorder_group
C1 C 0.4776(3) 0.71973(16) 0.66616(12) 0.0493(13) Uani 1 1 d . . .
H1 H 0.5063 0.6982 0.6664 0.059 Uiso 1 1 calc R . .
C2 C 0.4282(3) 0.71774(19) 0.68386(14) 0.0602(16) Uani 1 1 d . . .
H2 H 0.4236 0.6952 0.6963 0.072 Uiso 1 1 calc R . .
C3 C 0.3864(2) 0.74783(18) 0.68352(12) 0.0520(13) Uani 1 1 d . . .
H3 H 0.3518 0.7462 0.6953 0.062 Uiso 1 1 calc R . .
C4 C 0.3947(2) 0.78122(16) 0.66568(10) 0.0418(11) Uani 1 1 d . . .
H4 H 0.3662 0.8029 0.6654 0.050 Uiso 1 1 calc R . .
C5 C 0.4447(2) 0.78215(14) 0.64858(10) 0.0355(9) Uani 1 1 d . . .
C6 C 0.4599(2) 0.81580(13) 0.62926(10) 0.0344(9) Uani 1 1 d . . .
C7 C 0.4235(2) 0.84946(15) 0.62306(12) 0.0468(12) Uani 1 1 d . . .
H7 H 0.3852 0.8528 0.6317 0.056 Uiso 1 1 calc R . .
C8 C 0.4449(3) 0.87777(16) 0.60393(14) 0.0550(14) Uani 1 1 d . . .
H8 H 0.4208 0.9008 0.5993 0.066 Uiso 1 1 calc R . .
C9 C 0.5008(3) 0.87312(15) 0.59142(13) 0.0490(13) Uani 1 1 d . . .
H9 H 0.5155 0.8930 0.5785 0.059 Uiso 1 1 calc R . .
C10 C 0.5353(2) 0.83903(13) 0.59795(10) 0.0359(10) Uani 1 1 d . . .
C11 C 0.5939(2) 0.82781(14) 0.58659(10) 0.0350(9) Uani 1 1 d . . .
C12 C 0.6282(2) 0.85253(15) 0.56945(11) 0.0458(12) Uani 1 1 d . . .
H12 H 0.6144 0.8792 0.5648 0.055 Uiso 1 1 calc R . .
C13 C 0.6826(3) 0.83867(18) 0.55896(12) 0.0514(13) Uani 1 1 d . . .
H13 H 0.7067 0.8557 0.5472 0.062 Uiso 1 1 calc R . .
C14 C 0.7011(2) 0.80000(17) 0.56577(12) 0.0465(12) Uani 1 1 d . . .
H14 H 0.7381 0.7897 0.5585 0.056 Uiso 1 1 calc R . .
C15 C 0.6657(2) 0.77591(16) 0.58327(11) 0.0414(11) Uani 1 1 d . . .
H15 H 0.6788 0.7491 0.5878 0.050 Uiso 1 1 calc R . .
C16 C 0.6175(3) 0.8033(2) 0.66984(13) 0.0577(14) Uani 1 1 d . . .
H16 H 0.5923 0.8257 0.6649 0.069 Uiso 1 1 calc R . .
C17 C 0.6569(3) 0.8075(3) 0.69287(15) 0.0743(19) Uani 1 1 d . . .
H17 H 0.6594 0.8322 0.7034 0.089 Uiso 1 1 calc R . .
C18 C 0.6920(3) 0.7736(3) 0.69953(15) 0.076(2) Uani 1 1 d . . .
H18 H 0.7183 0.7750 0.7153 0.092 Uiso 1 1 calc R . .
C19 C 0.6899(3) 0.7386(2) 0.68412(15) 0.0677(17) Uani 1 1 d . . .
H19 H 0.7155 0.7163 0.6887 0.081 Uiso 1 1 calc R . .
C20 C 0.6505(2) 0.73582(19) 0.66185(12) 0.0500(13) Uani 1 1 d . . .
C21 C 0.6427(2) 0.70040(17) 0.64362(12) 0.0474(12) Uani 1 1 d . . .
C22 C 0.6743(3) 0.6631(2) 0.64556(15) 0.0617(16) Uani 1 1 d . . .
H22 H 0.7038 0.6585 0.6598 0.074 Uiso 1 1 calc R . .
C23 C 0.6603(3) 0.63402(19) 0.62604(16) 0.0636(17) Uani 1 1 d . . .
H23 H 0.6816 0.6088 0.6266 0.076 Uiso 1 1 calc R . .
C24 C 0.6170(3) 0.63925(17) 0.60559(15) 0.0591(15) Uani 1 1 d . . .
H24 H 0.6085 0.6184 0.5923 0.071 Uiso 1 1 calc R . .
C25 C 0.5861(2) 0.67642(14) 0.60513(12) 0.0440(12) Uani 1 1 d . . .
C26 C 0.5382(2) 0.68739(15) 0.58586(11) 0.0427(11) Uani 1 1 d . . .
C27 C 0.5120(3) 0.66060(16) 0.56574(12) 0.0526(13) Uani 1 1 d . . .
H27 H 0.5273 0.6337 0.5632 0.063 Uiso 1 1 calc R . .
C28 C 0.4645(3) 0.67425(19) 0.55017(13) 0.0560(14) Uani 1 1 d . . .
H28 H 0.4457 0.6565 0.5370 0.067 Uiso 1 1 calc R . .
C29 C 0.4434(3) 0.71343(18) 0.55334(12) 0.0502(12) Uani 1 1 d . . .
H29 H 0.4105 0.7231 0.5423 0.060 Uiso 1 1 calc R . .
C30 C 0.4712(2) 0.73858(16) 0.57301(10) 0.0419(11) Uani 1 1 d . . .
H30 H 0.4572 0.7659 0.5749 0.050 Uiso 1 1 calc R . .
N1 N 0.48598(18) 0.75125(12) 0.64868(8) 0.0368(8) Uani 1 1 d . . .
N2 N 0.51341(16) 0.81150(10) 0.61637(8) 0.0303(7) Uani 1 1 d . . .
N3 N 0.61336(17) 0.78976(11) 0.59390(8) 0.0339(8) Uani 1 1 d . . .
N4 N 0.61434(19) 0.76953(14) 0.65494(9) 0.0449(10) Uani 1 1 d . . .
N5 N 0.59998(18) 0.70550(12) 0.62413(9) 0.0417(9) Uani 1 1 d . . .
N6 N 0.51683(19) 0.72600(12) 0.58942(9) 0.0401(9) Uani 1 1 d . . .
Cr1 Cr 0.55804(3) 0.75938(2) 0.621544(16) 0.03169(17) Uani 1 1 d . . .
C1B C 0.5197(3) 0.2050(2) 0.65963(13) 0.0605(16) Uani 1 1 d . . .
H1B H 0.4922 0.2268 0.6627 0.073 Uiso 1 1 calc R . .
C2B C 0.5681(3) 0.1999(3) 0.67768(15) 0.083(2) Uani 1 1 d . . .
H2B H 0.5731 0.2179 0.6933 0.099 Uiso 1 1 calc R . .
C3B C 0.6089(3) 0.1691(3) 0.67328(15) 0.079(2) Uani 1 1 d . . .
H3B H 0.6422 0.1655 0.6857 0.095 Uiso 1 1 calc R . .
C4B C 0.6009(3) 0.1433(2) 0.65041(12) 0.0548(14) Uani 1 1 d . . .
H4B H 0.6287 0.1219 0.6468 0.066 Uiso 1 1 calc R . .
C5B C 0.5522(2) 0.14912(15) 0.63311(11) 0.0394(10) Uani 1 1 d . . .
C6B C 0.5397(2) 0.12406(14) 0.60790(10) 0.0387(10) Uani 1 1 d . . .
C7B C 0.5757(2) 0.09317(15) 0.59680(13) 0.0492(13) Uani 1 1 d . . .
H7B H 0.6130 0.0862 0.6054 0.059 Uiso 1 1 calc R . .
C8B C 0.5558(3) 0.07291(16) 0.57294(14) 0.0566(15) Uani 1 1 d . . .
H8B H 0.5799 0.0518 0.5651 0.068 Uiso 1 1 calc R . .
C9B C 0.5018(3) 0.08271(14) 0.56029(12) 0.0465(12) Uani 1 1 d . . .
H9B H 0.4883 0.0684 0.5440 0.056 Uiso 1 1 calc R . .
C10B C 0.4670(2) 0.11414(13) 0.57190(10) 0.0360(10) Uani 1 1 d . . .
C11B C 0.4088(2) 0.12934(12) 0.56190(10) 0.0335(9) Uani 1 1 d . . .
C12B C 0.3751(2) 0.11136(15) 0.54085(11) 0.0439(11) Uani 1 1 d . . .
H12B H 0.3893 0.0875 0.5315 0.053 Uiso 1 1 calc R . .
C13B C 0.3203(3) 0.12840(18) 0.53344(12) 0.0535(14) Uani 1 1 d . . .
H13B H 0.2963 0.1162 0.5191 0.064 Uiso 1 1 calc R . .
C14B C 0.3007(2) 0.16318(17) 0.54689(12) 0.0487(12) Uani 1 1 d . . .
H14B H 0.2631 0.1753 0.5421 0.058 Uiso 1 1 calc R . .
C15B C 0.3371(2) 0.18020(15) 0.56771(10) 0.0389(10) Uani 1 1 d . . .
H15B H 0.3241 0.2046 0.5767 0.047 Uiso 1 1 calc R . .
C16B C 0.3681(3) 0.11552(15) 0.63833(12) 0.0494(13) Uani 1 1 d . . .
H16B H 0.3942 0.0969 0.6289 0.059 Uiso 1 1 calc R . .
C17B C 0.3212(3) 0.10028(18) 0.65369(15) 0.0641(17) Uani 1 1 d . . .
H17B H 0.3142 0.0717 0.6546 0.077 Uiso 1 1 calc R . .
C18B C 0.2837(3) 0.1274(2) 0.66802(15) 0.0685(18) Uani 1 1 d . . .
H18B H 0.2511 0.1176 0.6792 0.082 Uiso 1 1 calc R . .
C19B C 0.2948(3) 0.16864(17) 0.66575(13) 0.0519(13) Uani 1 1 d . . .
H19B H 0.2702 0.1877 0.6756 0.062 Uiso 1 1 calc R . .
C20B C 0.3415(2) 0.18210(14) 0.64920(10) 0.0357(10) Uani 1 1 d . . .
C21B C 0.3541(2) 0.22557(13) 0.64290(9) 0.0324(9) Uani 1 1 d . . .
C22B C 0.3258(2) 0.25935(15) 0.65447(10) 0.0396(10) Uani 1 1 d . . .
H22B H 0.2960 0.2562 0.6687 0.048 Uiso 1 1 calc R . .
C23B C 0.3419(2) 0.29765(15) 0.64485(11) 0.0417(11) Uani 1 1 d . . .
H23B H 0.3232 0.3211 0.6528 0.050 Uiso 1 1 calc R . .
C24B C 0.3849(2) 0.30232(14) 0.62378(11) 0.0403(11) Uani 1 1 d . . .
H24B H 0.3950 0.3286 0.6167 0.048 Uiso 1 1 calc R . .
C25B C 0.41263(19) 0.26766(12) 0.61343(9) 0.0305(9) Uani 1 1 d . . .
C26B C 0.46129(19) 0.26590(13) 0.59242(9) 0.0308(9) Uani 1 1 d . . .
C27B C 0.4849(2) 0.29978(14) 0.57905(11) 0.0406(11) Uani 1 1 d . . .
H27B H 0.4683 0.3261 0.5824 0.049 Uiso 1 1 calc R . .
C28B C 0.5334(2) 0.29496(15) 0.56069(11) 0.0444(11) Uani 1 1 d . . .
H28B H 0.5509 0.3180 0.5517 0.053 Uiso 1 1 calc R . .
C29B C 0.5555(2) 0.25653(15) 0.55584(10) 0.0395(10) Uani 1 1 d . . .
H29B H 0.5887 0.2528 0.5434 0.047 Uiso 1 1 calc R . .
C30B C 0.5294(2) 0.22319(14) 0.56898(9) 0.0339(9) Uani 1 1 d . . .
H30B H 0.5445 0.1966 0.5652 0.041 Uiso 1 1 calc R . .
N1B N 0.51121(18) 0.17929(12) 0.63762(8) 0.0381(8) Uani 1 1 d . . .
N2B N 0.48719(16) 0.13369(10) 0.59503(8) 0.0303(7) Uani 1 1 d . . .
N3B N 0.38900(16) 0.16382(10) 0.57546(8) 0.0305(7) Uani 1 1 d . . .
N4B N 0.37894(17) 0.15518(11) 0.63596(8) 0.0347(8) Uani 1 1 d . . .
N5B N 0.39679(15) 0.23048(10) 0.62330(7) 0.0279(7) Uani 1 1 d . . .
N6B N 0.48318(16) 0.22776(10) 0.58695(7) 0.0293(7) Uani 1 1 d . . .
Cr1B Cr 0.44107(3) 0.181747(19) 0.608987(14) 0.02670(15) Uani 1 1 d . . .
C1C C 0.2564(3) 0.42298(15) 0.45686(11) 0.0432(11) Uani 1 1 d . . .
H1C H 0.2458 0.3949 0.4568 0.052 Uiso 1 1 calc R . .
C2C C 0.2598(3) 0.44386(17) 0.43148(11) 0.0489(12) Uani 1 1 d . . .
H2C H 0.2517 0.4303 0.4142 0.059 Uiso 1 1 calc R . .
C3C C 0.2754(3) 0.48489(17) 0.43165(11) 0.0489(12) Uani 1 1 d . . .
H3C H 0.2782 0.4997 0.4144 0.059 Uiso 1 1 calc R . .
C4C C 0.2867(3) 0.50392(15) 0.45690(11) 0.0453(12) Uani 1 1 d . . .
H4C H 0.2971 0.5321 0.4573 0.054 Uiso 1 1 calc R . .
C5C C 0.2827(2) 0.48180(13) 0.48172(10) 0.0342(9) Uani 1 1 d . . .
C6C C 0.2929(2) 0.49911(13) 0.51012(10) 0.0382(10) Uani 1 1 d . . .
C7C C 0.3142(4) 0.53740(17) 0.51614(13) 0.068(2) Uani 1 1 d . . .
H7C H 0.3239 0.5562 0.5016 0.082 Uiso 1 1 calc R . .
C8C C 0.3210(5) 0.54761(17) 0.54439(15) 0.094(3) Uani 1 1 d . . .
H8C H 0.3351 0.5741 0.5492 0.113 Uiso 1 1 calc R . .
C9C C 0.3079(4) 0.52003(16) 0.56582(13) 0.070(2) Uani 1 1 d . . .
H9C H 0.3128 0.5273 0.5851 0.084 Uiso 1 1 calc R . .
C10C C 0.2875(2) 0.48188(13) 0.55823(10) 0.0385(10) Uani 1 1 d . . .
C11C C 0.2748(2) 0.44753(13) 0.57750(10) 0.0342(9) Uani 1 1 d . . .
C12C C 0.2745(2) 0.45077(15) 0.60646(11) 0.0435(11) Uani 1 1 d . . .
H12C H 0.2828 0.4763 0.6152 0.052 Uiso 1 1 calc R . .
C13C C 0.2619(2) 0.41658(16) 0.62279(11) 0.0444(11) Uani 1 1 d . . .
H13C H 0.2614 0.4182 0.6428 0.053 Uiso 1 1 calc R . .
C14C C 0.2500(2) 0.37990(15) 0.60908(11) 0.0435(11) Uani 1 1 d . . .
H14C H 0.2412 0.3560 0.6197 0.052 Uiso 1 1 calc R . .
C15C C 0.2510(2) 0.37847(13) 0.58018(10) 0.0373(10) Uani 1 1 d . . .
H15C H 0.2429 0.3532 0.5711 0.045 Uiso 1 1 calc R . .
C16C C 0.1320(2) 0.44057(14) 0.52243(10) 0.0374(10) Uani 1 1 d . . .
H16C H 0.1466 0.4674 0.5260 0.045 Uiso 1 1 calc R . .
C17C C 0.0695(2) 0.43429(16) 0.52087(12) 0.0469(12) Uani 1 1 d . . .
H17C H 0.0422 0.4565 0.5229 0.056 Uiso 1 1 calc R . .
C18C C 0.0487(2) 0.39526(17) 0.51630(12) 0.0493(12) Uani 1 1 d . . .
H18C H 0.0066 0.3901 0.5154 0.059 Uiso 1 1 calc R . .
C19C C 0.0892(2) 0.36360(15) 0.51302(11) 0.0442(11) Uani 1 1 d . . .
H19C H 0.0752 0.3366 0.5098 0.053 Uiso 1 1 calc R . .
C20C C 0.1497(2) 0.37157(13) 0.51443(10) 0.0342(9) Uani 1 1 d . . .
C21C C 0.1976(2) 0.34046(12) 0.51125(9) 0.0332(9) Uani 1 1 d . . .
C22C C 0.1900(3) 0.29854(14) 0.50760(11) 0.0453(12) Uani 1 1 d . . .
H22C H 0.1507 0.2869 0.5068 0.054 Uiso 1 1 calc R . .
C23C C 0.2401(3) 0.27446(14) 0.50519(12) 0.0536(14) Uani 1 1 d . . .
H23C H 0.2355 0.2458 0.5027 0.064 Uiso 1 1 calc R . .
C24C C 0.2977(3) 0.29101(14) 0.50636(12) 0.0507(13) Uani 1 1 d . . .
H24C H 0.3324 0.2741 0.5045 0.061 Uiso 1 1 calc R . .
C25C C 0.3033(2) 0.33246(13) 0.51025(10) 0.0372(10) Uani 1 1 d . . .
C26C C 0.3598(2) 0.35602(14) 0.51253(10) 0.0377(10) Uani 1 1 d . . .
C27C C 0.4166(3) 0.33938(18) 0.50937(12) 0.0531(14) Uani 1 1 d . . .
H27C H 0.4214 0.3111 0.5056 0.064 Uiso 1 1 calc R . .
C28C C 0.4660(2) 0.3642(2) 0.51175(13) 0.0544(14) Uani 1 1 d . . .
H28C H 0.5053 0.3530 0.5097 0.065 Uiso 1 1 calc R . .
C29C C 0.4595(2) 0.4053(2) 0.51711(12) 0.0529(13) Uani 1 1 d . . .
H29C H 0.4935 0.4227 0.5188 0.063 Uiso 1 1 calc R . .
C30C C 0.4004(2) 0.42040(16) 0.52006(11) 0.0437(11) Uani 1 1 d . . .
H30C H 0.3949 0.4487 0.5238 0.052 Uiso 1 1 calc R . .
N1C N 0.26773(17) 0.44157(11) 0.48157(8) 0.0322(8) Uani 1 1 d . . .
N2C N 0.28114(17) 0.47249(10) 0.53093(8) 0.0319(8) Uani 1 1 d . . .
N3C N 0.26312(16) 0.41149(11) 0.56410(8) 0.0319(8) Uani 1 1 d . . .
N4C N 0.17169(16) 0.41020(10) 0.51909(8) 0.0297(7) Uani 1 1 d . . .
N5C N 0.25311(18) 0.35585(10) 0.51251(8) 0.0318(8) Uani 1 1 d . . .
N6C N 0.35195(16) 0.39678(11) 0.51784(8) 0.0337(8) Uani 1 1 d . . .
Cr1C Cr 0.26352(3) 0.414816(18) 0.520820(15) 0.02656(15) Uani 1 1 d . . .
C1D C 0.5493(2) 0.55519(16) 0.29096(12) 0.0483(12) Uani 1 1 d . . .
H1D H 0.5447 0.5402 0.3080 0.058 Uiso 1 1 calc R . .
C2D C 0.5979(3) 0.58145(19) 0.28798(16) 0.0636(17) Uani 1 1 d . . .
H2D H 0.6274 0.5837 0.3025 0.076 Uiso 1 1 calc R . .
C3D C 0.6027(3) 0.6040(2) 0.26386(19) 0.077(2) Uani 1 1 d . . .
H3D H 0.6347 0.6231 0.2617 0.092 Uiso 1 1 calc R . .
C4D C 0.5612(3) 0.5991(2) 0.24275(17) 0.0687(18) Uani 1 1 d . . .
H4D H 0.5644 0.6148 0.2259 0.082 Uiso 1 1 calc R . .
C5D C 0.5147(2) 0.57162(17) 0.24586(13) 0.0489(12) Uani 1 1 d . . .
C6D C 0.4700(2) 0.56108(17) 0.22402(12) 0.0465(12) Uani 1 1 d . . .
C7D C 0.4650(3) 0.5779(2) 0.19717(13) 0.0616(16) Uani 1 1 d . . .
H7D H 0.4919 0.5985 0.1908 0.074 Uiso 1 1 calc R . .
C8D C 0.4191(4) 0.5631(2) 0.17996(12) 0.0701(19) Uani 1 1 d . . .
H8D H 0.4148 0.5741 0.1615 0.084 Uiso 1 1 calc R . .
C9D C 0.3796(3) 0.5332(2) 0.18874(12) 0.0597(15) Uani 1 1 d . . .
H9D H 0.3485 0.5236 0.1766 0.072 Uiso 1 1 calc R . .
C10D C 0.3864(2) 0.51765(17) 0.21569(11) 0.0468(12) Uani 1 1 d . . .
C11D C 0.3489(3) 0.48662(18) 0.22916(12) 0.0515(13) Uani 1 1 d . . .
C12D C 0.3000(3) 0.4670(3) 0.21680(15) 0.072(2) Uani 1 1 d . . .
H12D H 0.2883 0.4733 0.1980 0.087 Uiso 1 1 calc R . .
C13D C 0.2690(3) 0.4385(3) 0.23202(18) 0.083(2) Uani 1 1 d . . .
H13D H 0.2352 0.4251 0.2238 0.100 Uiso 1 1 calc R . .
C14D C 0.2859(3) 0.4290(2) 0.25872(17) 0.075(2) Uani 1 1 d . . .
H14D H 0.2646 0.4088 0.2691 0.089 Uiso 1 1 calc R . .
C15D C 0.3344(3) 0.44908(18) 0.27057(13) 0.0564(14) Uani 1 1 d . . .
H15D H 0.3459 0.4426 0.2894 0.068 Uiso 1 1 calc R . .
C16D C 0.5248(3) 0.44907(19) 0.24747(13) 0.0586(15) Uani 1 1 d . . .
H16D H 0.5205 0.4634 0.2301 0.070 Uiso 1 1 calc R . .
C17D C 0.5640(3) 0.4160(2) 0.24892(16) 0.0700(18) Uani 1 1 d . . .
H17D H 0.5869 0.4080 0.2329 0.084 Uiso 1 1 calc R . .
C18D C 0.5688(3) 0.39539(19) 0.27335(16) 0.0658(17) Uani 1 1 d . . .
H18D H 0.5953 0.3727 0.2746 0.079 Uiso 1 1 calc R . .
C19D C 0.5357(3) 0.40678(17) 0.29666(15) 0.0589(15) Uani 1 1 d . . .
H19D H 0.5386 0.3919 0.3138 0.071 Uiso 1 1 calc R . .
C20D C 0.4983(2) 0.44035(15) 0.29451(12) 0.0449(11) Uani 1 1 d . . .
C21D C 0.4628(2) 0.45747(15) 0.31812(11) 0.0405(11) Uani 1 1 d . . .
C22D C 0.4589(3) 0.44253(17) 0.34553(13) 0.0509(13) Uani 1 1 d . . .
H22D H 0.4794 0.4182 0.3508 0.061 Uiso 1 1 calc R . .
C23D C 0.4246(3) 0.46375(19) 0.36479(12) 0.0550(14) Uani 1 1 d . . .
H23D H 0.4220 0.4542 0.3837 0.066 Uiso 1 1 calc R . .
C24D C 0.3939(3) 0.49880(17) 0.35713(11) 0.0496(12) Uani 1 1 d . . .
H24D H 0.3704 0.5134 0.3706 0.060 Uiso 1 1 calc R . .
C25D C 0.3980(2) 0.51217(15) 0.32950(10) 0.0402(10) Uani 1 1 d . . .
C26D C 0.3673(2) 0.54743(15) 0.31695(11) 0.0410(11) Uani 1 1 d . . .
C27D C 0.3279(3) 0.57278(19) 0.33119(12) 0.0545(14) Uani 1 1 d . . .
H27D H 0.3186 0.5678 0.3505 0.065 Uiso 1 1 calc R . .
C28D C 0.3020(3) 0.6053(2) 0.31727(14) 0.0646(17) Uani 1 1 d . . .
H28D H 0.2745 0.6227 0.3269 0.077 Uiso 1 1 calc R . .
C29D C 0.3160(3) 0.61273(19) 0.28938(14) 0.0623(16) Uani 1 1 d . . .
H29D H 0.2994 0.6355 0.2797 0.075 Uiso 1 1 calc R . .
C30D C 0.3552(3) 0.58587(17) 0.27583(12) 0.0508(13) Uani 1 1 d . . .
H30D H 0.3646 0.5903 0.2565 0.061 Uiso 1 1 calc R . .
N1D N 0.50866(18) 0.55040(12) 0.27033(9) 0.0402(9) Uani 1 1 d . . .
N2D N 0.43179(19) 0.53182(13) 0.23225(8) 0.0420(9) Uani 1 1 d . . .
N3D N 0.36563(19) 0.47730(13) 0.25646(9) 0.0436(10) Uani 1 1 d . . .
N4D N 0.49324(19) 0.46124(12) 0.26992(9) 0.0429(9) Uani 1 1 d . . .
N5D N 0.43328(18) 0.49147(12) 0.31093(8) 0.0379(9) Uani 1 1 d . . .
N6D N 0.38013(18) 0.55412(13) 0.28913(9) 0.0398(9) Uani 1 1 d . . .
Cr1D Cr 0.43677(3) 0.51107(2) 0.271405(16) 0.03416(17) Uani 1 1 d . . .
F2H F 0.14326(18) 0.46031(12) 0.58493(10) 0.0771(11) Uani 1 1 d . A .
F3HA F 0.1741(5) 0.5211(3) 0.6009(2) 0.1019(11) Uiso 0.550(4) 1 d P A 1
F3HB F 0.1524(6) 0.5269(4) 0.5805(3) 0.1019(11) Uiso 0.450(4) 1 d P A 2
F4HA F 0.1148(5) 0.4818(3) 0.6259(2) 0.1019(11) Uiso 0.550(4) 1 d P A 1
F4HB F 0.1554(6) 0.5033(4) 0.6241(3) 0.1019(11) Uiso 0.450(4) 1 d P A 2
F5HA F 0.0478(5) 0.4776(3) 0.5931(2) 0.1019(11) Uiso 0.550(4) 1 d P A 1
F5HB F 0.0698(6) 0.4727(4) 0.6185(3) 0.1019(11) Uiso 0.450(4) 1 d P A 2
F6HA F 0.1003(5) 0.5159(3) 0.5648(2) 0.1019(11) Uiso 0.550(4) 1 d P A 1
F6HB F 0.0585(6) 0.4932(4) 0.5756(3) 0.1019(11) Uiso 0.450(4) 1 d P A 2
F7H F 0.0742(2) 0.53956(12) 0.60819(10) 0.0911(14) Uani 1 1 d . A .
P1H P 0.11034(8) 0.50019(4) 0.59694(3) 0.0555(4) Uani 1 1 d . . .
F2E F 0.1657(3) 0.53664(16) 0.49607(11) 0.1012(16) Uani 1 1 d . . .
F3E F 0.0689(3) 0.5217(2) 0.4910(2) 0.214(5) Uani 1 1 d . . .
F4E F 0.1393(2) 0.49202(10) 0.46499(11) 0.0853(13) Uani 1 1 d . . .
F5E F 0.1685(2) 0.55476(16) 0.45190(14) 0.113(2) Uani 1 1 d . . .
F6E F 0.0966(3) 0.58215(13) 0.47775(11) 0.114(2) Uani 1 1 d . . .
F7E F 0.0741(3) 0.5402(2) 0.44526(16) 0.151(3) Uani 1 1 d . . .
P1E P 0.11648(6) 0.53650(4) 0.47083(3) 0.0472(3) Uani 1 1 d . . .
F2I F 0.48473(16) 0.76621(12) 0.50324(7) 0.0650(9) Uani 1 1 d . . .
F3I F 0.52666(17) 0.81152(11) 0.53204(7) 0.0604(9) Uani 1 1 d . . .
F4I F 0.52549(17) 0.82167(10) 0.48427(7) 0.0595(9) Uani 1 1 d . . .
F5I F 0.57142(16) 0.76144(10) 0.47807(7) 0.0592(9) Uani 1 1 d . . .
F6I F 0.57271(18) 0.75165(11) 0.52533(7) 0.0663(10) Uani 1 1 d . . .
F7I F 0.61322(17) 0.80766(14) 0.50656(9) 0.0768(11) Uani 1 1 d . . .
P1I P 0.54934(5) 0.78681(3) 0.50500(3) 0.0355(3) Uani 1 1 d . . .
F2B F 0.7775(2) 0.59175(12) 0.28669(10) 0.0813(12) Uani 1 1 d . . .
F3B F 0.71236(16) 0.63182(13) 0.31004(8) 0.0684(10) Uani 1 1 d . . .
F4B F 0.74095(17) 0.64859(14) 0.26592(8) 0.0708(10) Uani 1 1 d . . .
F5B F 0.83779(17) 0.64573(15) 0.28001(8) 0.0793(12) Uani 1 1 d . . .
F6B F 0.80911(17) 0.62939(11) 0.32411(7) 0.0626(9) Uani 1 1 d . . .
F7B F 0.77264(19) 0.68568(11) 0.30331(9) 0.0726(10) Uani 1 1 d . . .
P1B P 0.77513(6) 0.63873(4) 0.29492(3) 0.0438(3) Uani 1 1 d . . .
F2K F 0.7508(3) 0.51093(18) 0.68003(15) 0.135(2) Uani 1 1 d . . .
F3K F 0.8074(3) 0.5651(2) 0.68544(14) 0.149(3) Uani 1 1 d . . .
F4K F 0.7110(3) 0.5688(2) 0.66988(14) 0.131(2) Uani 1 1 d . . .
F5K F 0.7337(3) 0.5296(3) 0.63539(11) 0.154(3) Uani 1 1 d . . .
F6K F 0.8286(3) 0.5280(4) 0.6505(2) 0.212(5) Uani 1 1 d . . .
F7K F 0.7866(3) 0.5837(3) 0.6411(2) 0.194(5) Uani 1 1 d . . .
P1K P 0.77169(7) 0.54625(5) 0.66046(4) 0.0589(4) Uani 1 1 d . . .
F2C F 0.4812(3) 0.6406(2) 0.29903(12) 0.141(3) Uani 1 1 d . . .
F3C F 0.4622(4) 0.6061(2) 0.3359(2) 0.177(4) Uani 1 1 d . . .
F4C F 0.4140(2) 0.6675(2) 0.32700(14) 0.136(3) Uani 1 1 d . . .
F5C F 0.5041(3) 0.69628(16) 0.32406(18) 0.141(3) Uani 1 1 d . . .
F6C F 0.5492(2) 0.63792(16) 0.33470(12) 0.1058(18) Uani 1 1 d . . .
F7C F 0.4803(3) 0.6635(3) 0.36279(12) 0.163(4) Uani 1 1 d . . .
P1C P 0.48051(9) 0.65270(6) 0.33121(4) 0.0658(4) Uiso 1 1 d . . .
F2J F 0.73799(19) 0.67513(12) 0.56056(10) 0.0805(12) Uani 1 1 d . . .
F3J F 0.80483(17) 0.72659(10) 0.56257(8) 0.0608(9) Uani 1 1 d . . .
F4J F 0.8371(2) 0.66216(12) 0.55462(8) 0.0780(11) Uani 1 1 d . . .
F5J F 0.79046(17) 0.64158(10) 0.59447(9) 0.0671(10) Uani 1 1 d . . .
F6J F 0.75880(16) 0.70610(11) 0.60223(9) 0.0662(9) Uani 1 1 d . . .
F7J F 0.85720(15) 0.69284(11) 0.59603(8) 0.0624(9) Uani 1 1 d . . .
P1J P 0.79761(6) 0.68394(4) 0.57838(3) 0.0456(3) Uani 1 1 d . . .
F2 F 0.69519(17) 0.27183(11) 0.43316(7) 0.0625(9) Uani 1 1 d . . .
F3 F 0.66267(18) 0.20849(11) 0.42228(9) 0.0716(10) Uani 1 1 d . . .
F4 F 0.76166(17) 0.22440(12) 0.41804(9) 0.0721(10) Uani 1 1 d . . .
F5 F 0.73721(16) 0.27768(11) 0.39003(8) 0.0632(9) Uani 1 1 d . . .
F6 F 0.63933(15) 0.26199(10) 0.39381(7) 0.0565(8) Uani 1 1 d . . .
F7 F 0.70533(15) 0.21412(10) 0.37909(8) 0.0597(8) Uani 1 1 d . . .
P1 P 0.70025(6) 0.24313(4) 0.40613(3) 0.0443(3) Uani 1 1 d . . .
F2G F 0.34841(17) 0.53086(11) 0.63218(7) 0.0628(9) Uani 1 1 d . . .
F3G F 0.2725(2) 0.5247(2) 0.66260(9) 0.1047(18) Uani 1 1 d . . .
F4G F 0.3448(3) 0.57195(14) 0.67020(11) 0.111(2) Uani 1 1 d . . .
F5G F 0.41538(17) 0.52211(12) 0.66745(9) 0.0732(11) Uani 1 1 d . . .
F6G F 0.34313(18) 0.47575(12) 0.66099(8) 0.0703(10) Uani 1 1 d . . .
F7G F 0.3405(2) 0.51762(18) 0.69845(8) 0.1036(18) Uani 1 1 d . . .
P1G P 0.34433(7) 0.52422(5) 0.66557(3) 0.0541(4) Uani 1 1 d . . .
F2F F 0.4857(3) 0.5491(2) 0.58197(12) 0.126(2) Uani 1 1 d . . .
F3F F 0.4768(3) 0.56272(18) 0.53645(12) 0.1155(19) Uani 1 1 d . . .
F4F F 0.4654(4) 0.4983(2) 0.55226(14) 0.144(3) Uani 1 1 d . . .
F5F F 0.5603(3) 0.50143(15) 0.57318(11) 0.1046(17) Uani 1 1 d . . .
F6F F 0.5711(2) 0.56563(13) 0.55670(15) 0.1127(19) Uani 1 1 d . . .
F7F F 0.5537(3) 0.51435(18) 0.52688(11) 0.121(2) Uani 1 1 d . . .
P1F P 0.52041(15) 0.53141(6) 0.55420(4) 0.0940(8) Uani 1 1 d . . .
F2D F 0.3764(2) 0.69059(12) 0.49592(8) 0.0843(14) Uani 1 1 d . . .
F3D F 0.39389(17) 0.62546(15) 0.48342(9) 0.0812(12) Uani 1 1 d . . .
F4D F 0.33769(14) 0.66688(11) 0.45531(7) 0.0546(8) Uani 1 1 d . . .
F5D F 0.27555(17) 0.67929(9) 0.49171(7) 0.0572(8) Uani 1 1 d . . .
F6D F 0.33255(15) 0.63900(10) 0.51986(7) 0.0553(8) Uani 1 1 d . . .
F7D F 0.29440(15) 0.61494(8) 0.47890(8) 0.0565(8) Uani 1 1 d . . .
P1D P 0.33525(5) 0.65297(4) 0.48761(3) 0.0380(3) Uani 1 1 d . . .
F2L F 0.3630(2) 0.69597(14) 0.74404(13) 0.0992(16) Uani 1 1 d . . .
F3L F 0.3000(3) 0.7122(2) 0.77750(14) 0.144(3) Uani 1 1 d . . .
F4L F 0.3151(3) 0.64676(15) 0.76445(13) 0.1093(18) Uani 1 1 d . . .
F5L F 0.2916(4) 0.6629(3) 0.72146(15) 0.188(4) Uani 1 1 d . . .
F6L F 0.2767(3) 0.72724(19) 0.73330(17) 0.146(3) Uani 1 1 d . . .
F7L F 0.2260(2) 0.6796(3) 0.7545(2) 0.167(3) Uani 1 1 d . . .
P1L P 0.29409(7) 0.68726(5) 0.74935(3) 0.0541(3) Uani 1 1 d . . .
C29S C 0.4283(3) 0.41888(19) 0.59986(13) 0.0553(14) Uani 1 1 d . . .
C30S C 0.4530(4) 0.4515(2) 0.61673(17) 0.0752(19) Uani 1 1 d . . .
H30A H 0.4455 0.4777 0.6074 0.113 Uiso 1 1 calc . . .
H30E H 0.4966 0.4474 0.6190 0.113 Uiso 1 1 calc . . .
H30F H 0.4337 0.4515 0.6354 0.113 Uiso 1 1 calc . . .
N28S N 0.4088(3) 0.39345(16) 0.58597(12) 0.0620(13) Uani 1 1 d . . .
C14S C 0.0076(8) 0.5451(6) 0.6709(4) 0.143(8) Uani 1 1 d . . .
C15S C -0.0299(6) 0.5176(7) 0.6540(4) 0.200(11) Uani 1 1 d . . .
H15A H -0.0346 0.5288 0.6349 0.300 Uiso 1 1 calc . . .
H15E H -0.0696 0.5148 0.6629 0.300 Uiso 1 1 calc . . .
H15F H -0.0105 0.4907 0.6529 0.300 Uiso 1 1 calc . . .
N13S N 0.0361(9) 0.5678(6) 0.6843(4) 0.206(9) Uani 1 1 d . . .
C17S C 0.8512(4) 0.4787(3) 0.7232(2) 0.093(3) Uani 1 1 d . . .
C18S C 0.7953(5) 0.4685(4) 0.7356(2) 0.115(4) Uani 1 1 d . . .
H18A H 0.7629 0.4834 0.7260 0.173 Uiso 1 1 calc . . .
H18E H 0.7958 0.4760 0.7557 0.173 Uiso 1 1 calc . . .
H18F H 0.7884 0.4390 0.7338 0.173 Uiso 1 1 calc . . .
N16S N 0.8987(4) 0.4859(3) 0.7140(3) 0.139(4) Uani 1 1 d . . .
C2S C 0.5908(4) 0.3647(2) 0.37874(16) 0.0706(18) Uani 1 1 d . . .
C3S C 0.6464(5) 0.3682(3) 0.3939(2) 0.106(3) Uani 1 1 d . . .
H3SA H 0.6698 0.3911 0.3863 0.160 Uiso 1 1 calc . . .
H3SB H 0.6695 0.3428 0.3919 0.160 Uiso 1 1 calc . . .
H3SC H 0.6378 0.3730 0.4140 0.160 Uiso 1 1 calc . . .
N1S N 0.5464(3) 0.3614(2) 0.36680(15) 0.0808(17) Uani 1 1 d . . .
C26S C 0.4709(4) 0.6948(2) 0.23122(19) 0.080(2) Uani 1 1 d . . .
C27S C 0.4293(5) 0.7106(3) 0.25258(19) 0.093(3) Uani 1 1 d . . .
H27A H 0.3876 0.7073 0.2459 0.139 Uiso 1 1 calc . . .
H27E H 0.4376 0.7396 0.2559 0.139 Uiso 1 1 calc . . .
H27F H 0.4346 0.6954 0.2702 0.139 Uiso 1 1 calc . . .
N25S N 0.5023(4) 0.6825(3) 0.2145(2) 0.108(3) Uani 1 1 d . . .
C20S C 0.5872(6) 0.6505(4) 0.7276(4) 0.137(5) Uani 1 1 d . . .
C21S C 0.5909(6) 0.6398(3) 0.7600(3) 0.141(5) Uani 1 1 d . . .
H21A H 0.5757 0.6120 0.7631 0.211 Uiso 1 1 calc R . .
H21B H 0.5664 0.6592 0.7708 0.211 Uiso 1 1 calc R . .
H21C H 0.6330 0.6414 0.7663 0.211 Uiso 1 1 calc R . .
N19S N 0.5809(6) 0.6587(6) 0.7049(4) 0.215(9) Uani 1 1 d . . .
C5S C 0.5928(6) 0.7479(4) 0.2826(2) 0.119(4) Uani 1 1 d . . .
C6S C 0.6200(6) 0.7113(4) 0.2748(2) 0.140(5) Uani 1 1 d . . .
H6SA H 0.6037 0.7022 0.2566 0.209 Uiso 1 1 calc . . .
H6SB H 0.6120 0.6905 0.2892 0.209 Uiso 1 1 calc . . .
H6SC H 0.6637 0.7154 0.2730 0.209 Uiso 1 1 calc . . .
N4S N 0.5699(7) 0.7768(4) 0.2900(3) 0.186(6) Uani 1 1 d . . .
C8S C 0.1192(6) 0.5863(3) 0.3585(3) 0.114(4) Uani 1 1 d . . .
C9S C 0.1690(8) 0.5703(4) 0.3766(3) 0.173(7) Uani 1 1 d . . .
H9SA H 0.1946 0.5520 0.3655 0.260 Uiso 1 1 calc . . .
H9SB H 0.1519 0.5553 0.3927 0.260 Uiso 1 1 calc . . .
H9SC H 0.1934 0.5932 0.3836 0.260 Uiso 1 1 calc . . .
N7S N 0.0818(5) 0.6004(3) 0.3459(3) 0.143(4) Uani 1 1 d . . .
C23S C 0.6406(5) 0.4143(2) 0.59018(16) 0.083(2) Uani 1 1 d . . .
C24S C 0.5818(4) 0.4019(3) 0.5821(3) 0.108(3) Uani 1 1 d . . .
H24A H 0.5838 0.3874 0.5640 0.162 Uiso 1 1 calc . . .
H24E H 0.5559 0.4260 0.5801 0.162 Uiso 1 1 calc . . .
H24F H 0.5650 0.3837 0.5965 0.162 Uiso 1 1 calc . . .
N22S N 0.6872(4) 0.4255(2) 0.59834(14) 0.092(2) Uani 1 1 d . . .
C11S C 0.7150(5) 0.3098(4) 0.6279(2) 0.119(5) Uani 1 1 d . . .
C12S C 0.6591(6) 0.2946(4) 0.6162(3) 0.139(5) Uani 1 1 d . . .
H12A H 0.6571 0.3015 0.5961 0.208 Uiso 1 1 calc . . .
H12E H 0.6250 0.3071 0.6261 0.208 Uiso 1 1 calc . . .
H12F H 0.6574 0.2648 0.6184 0.208 Uiso 1 1 calc . . .
N10S N 0.7572(5) 0.3223(4) 0.63668(19) 0.144(5) Uani 1 1 d . . .

loop_
_atom_site_aniso_label
_atom_site_aniso_U_11
_atom_site_aniso_U_22
_atom_site_aniso_U_33
_atom_site_aniso_U_23
_atom_site_aniso_U_13
_atom_site_aniso_U_12
C1 0.051(3) 0.042(3) 0.055(3) 0.012(2) 0.015(3) 0.004(2)
C2 0.059(4) 0.057(3) 0.065(4) 0.014(3) 0.027(3) -0.005(3)
C3 0.039(3) 0.065(3) 0.052(3) -0.005(3) 0.018(2) -0.005(3)
C4 0.031(2) 0.051(3) 0.043(3) -0.009(2) 0.003(2) 0.005(2)
C5 0.033(2) 0.039(2) 0.034(2) -0.0055(18) -0.0012(18) 0.0019(19)
C6 0.029(2) 0.032(2) 0.042(2) -0.0043(18) -0.0040(18) 0.0028(17)
C7 0.036(3) 0.039(2) 0.066(3) -0.004(2) -0.003(2) 0.012(2)
C8 0.052(3) 0.036(3) 0.077(4) 0.006(3) -0.003(3) 0.020(2)
C9 0.051(3) 0.031(2) 0.065(3) 0.013(2) -0.005(3) 0.004(2)
C10 0.041(3) 0.026(2) 0.041(2) 0.0012(18) -0.007(2) -0.0003(18)
C11 0.034(2) 0.032(2) 0.039(2) 0.0035(18) -0.0046(19) -0.0055(18)
C12 0.050(3) 0.037(2) 0.050(3) 0.014(2) -0.003(2) -0.005(2)
C13 0.044(3) 0.057(3) 0.053(3) 0.017(3) 0.010(2) -0.013(2)
C14 0.033(3) 0.055(3) 0.052(3) 0.010(2) 0.010(2) -0.011(2)
C15 0.033(2) 0.045(3) 0.046(3) 0.009(2) 0.006(2) 0.004(2)
C16 0.046(3) 0.068(4) 0.060(3) 0.007(3) -0.003(3) 0.000(3)
C17 0.065(4) 0.095(5) 0.063(4) -0.011(4) -0.013(3) -0.010(4)
C18 0.060(4) 0.107(6) 0.062(4) 0.010(4) -0.024(3) 0.002(4)
C19 0.056(4) 0.077(4) 0.069(4) 0.011(3) -0.023(3) 0.007(3)
C20 0.026(2) 0.072(4) 0.052(3) 0.021(3) -0.001(2) 0.000(2)
C21 0.031(2) 0.053(3) 0.059(3) 0.017(3) 0.004(2) 0.004(2)
C22 0.039(3) 0.067(4) 0.080(4) 0.026(3) 0.007(3) 0.009(3)
C23 0.059(4) 0.048(3) 0.084(5) 0.021(3) 0.008(3) 0.012(3)
C24 0.060(4) 0.038(3) 0.079(4) 0.013(3) 0.013(3) 0.012(3)
C25 0.045(3) 0.033(2) 0.054(3) 0.003(2) 0.018(2) -0.002(2)
C26 0.043(3) 0.036(2) 0.050(3) 0.005(2) 0.012(2) 0.000(2)
C27 0.064(4) 0.037(3) 0.057(3) -0.004(2) 0.013(3) -0.003(2)
C28 0.053(3) 0.062(3) 0.054(3) -0.007(3) 0.008(3) -0.006(3)
C29 0.047(3) 0.059(3) 0.045(3) -0.001(2) 0.004(2) -0.004(3)
C30 0.039(3) 0.045(3) 0.041(2) -0.001(2) -0.001(2) 0.001(2)
N1 0.034(2) 0.0367(19) 0.040(2) 0.0030(16) 0.0052(16) 0.0012(16)
N2 0.0281(18) 0.0259(16) 0.0368(19) 0.0014(14) -0.0010(15) 0.0016(14)
N3 0.0287(19) 0.0343(18) 0.0385(19) 0.0079(15) 0.0001(15) 0.0001(15)
N4 0.034(2) 0.058(3) 0.043(2) 0.011(2) -0.0030(17) 0.0008(19)
N5 0.029(2) 0.043(2) 0.053(2) 0.0180(19) 0.0093(18) 0.0078(17)
N6 0.042(2) 0.0308(18) 0.047(2) 0.0026(16) 0.0175(19) 0.0004(16)
Cr1 0.0264(4) 0.0298(3) 0.0389(4) 0.0102(3) 0.0047(3) 0.0066(3)
C1B 0.057(4) 0.075(4) 0.049(3) -0.021(3) -0.012(3) 0.013(3)
C2B 0.063(4) 0.125(7) 0.060(4) -0.034(4) -0.026(3) 0.018(4)
C3B 0.051(4) 0.124(6) 0.061(4) -0.003(4) -0.024(3) 0.010(4)
C4B 0.038(3) 0.073(4) 0.053(3) 0.010(3) -0.007(2) 0.010(3)
C5B 0.034(2) 0.042(2) 0.043(2) 0.004(2) -0.001(2) 0.001(2)
C6B 0.042(3) 0.031(2) 0.043(2) 0.0069(19) 0.006(2) 0.0025(19)
C7B 0.039(3) 0.034(2) 0.074(4) 0.005(2) 0.008(3) 0.010(2)
C8B 0.055(3) 0.033(2) 0.081(4) -0.005(3) 0.019(3) 0.010(2)
C9B 0.053(3) 0.031(2) 0.055(3) -0.010(2) 0.012(2) -0.003(2)
C10B 0.041(3) 0.0245(19) 0.042(2) -0.0004(18) 0.010(2) -0.0052(18)
C11B 0.039(2) 0.0240(19) 0.038(2) -0.0018(17) 0.0052(19) -0.0059(18)
C12B 0.056(3) 0.034(2) 0.042(3) -0.012(2) -0.003(2) -0.011(2)
C13B 0.057(3) 0.053(3) 0.051(3) -0.004(2) -0.015(3) -0.015(3)
C14B 0.037(3) 0.057(3) 0.053(3) -0.002(2) -0.009(2) 0.000(2)
C15B 0.035(2) 0.039(2) 0.043(3) 0.000(2) -0.002(2) 0.001(2)
C16B 0.064(3) 0.032(2) 0.052(3) 0.002(2) 0.022(3) 0.002(2)
C17B 0.075(4) 0.042(3) 0.076(4) 0.003(3) 0.025(3) -0.011(3)
C18B 0.072(4) 0.057(3) 0.077(4) 0.007(3) 0.036(4) -0.012(3)
C19B 0.049(3) 0.048(3) 0.058(3) -0.002(2) 0.023(3) 0.000(2)
C20B 0.035(2) 0.036(2) 0.036(2) -0.0014(18) 0.0059(19) -0.0011(19)
C21B 0.027(2) 0.035(2) 0.034(2) -0.0046(18) 0.0010(17) 0.0012(17)
C22B 0.034(2) 0.043(2) 0.041(2) -0.012(2) 0.004(2) 0.003(2)
C23B 0.036(2) 0.038(2) 0.051(3) -0.015(2) -0.003(2) 0.009(2)
C24B 0.040(3) 0.031(2) 0.050(3) -0.010(2) -0.002(2) 0.0013(19)
C25B 0.028(2) 0.0242(19) 0.039(2) -0.0060(17) -0.0049(17) -0.0030(16)
C26B 0.026(2) 0.028(2) 0.038(2) -0.0024(17) -0.0027(17) -0.0018(16)
C27B 0.041(3) 0.029(2) 0.051(3) -0.002(2) 0.004(2) -0.0050(19)
C28B 0.041(3) 0.040(2) 0.053(3) 0.006(2) 0.001(2) -0.010(2)
C29B 0.029(2) 0.049(3) 0.041(2) 0.003(2) 0.0043(19) -0.008(2)
C30B 0.028(2) 0.037(2) 0.036(2) -0.0013(18) 0.0005(18) -0.0009(18)
N1B 0.036(2) 0.044(2) 0.0343(19) -0.0023(16) -0.0017(16) 0.0018(17)
N2B 0.0297(19) 0.0253(16) 0.0360(18) 0.0006(14) 0.0024(15) 0.0029(14)
N3B 0.0284(18) 0.0283(17) 0.0346(18) -0.0026(14) 0.0025(15) -0.0011(14)
N4B 0.034(2) 0.0324(18) 0.0379(19) 0.0019(15) 0.0069(16) -0.0006(15)
N5B 0.0219(16) 0.0283(17) 0.0334(18) -0.0052(14) -0.0008(14) 0.0020(13)
N6B 0.0248(17) 0.0294(17) 0.0338(18) -0.0025(14) 0.0003(14) -0.0034(14)
Cr1B 0.0265(3) 0.0237(3) 0.0299(3) -0.0019(3) 0.0020(3) 0.0014(3)
C1C 0.058(3) 0.030(2) 0.041(3) -0.0018(19) 0.005(2) 0.001(2)
C2C 0.063(3) 0.048(3) 0.035(2) -0.002(2) 0.003(2) -0.002(3)
C3C 0.054(3) 0.051(3) 0.042(3) 0.012(2) 0.003(2) 0.000(2)
C4C 0.056(3) 0.032(2) 0.048(3) 0.011(2) 0.000(2) -0.004(2)
C5C 0.030(2) 0.027(2) 0.045(2) 0.0013(18) -0.0025(19) -0.0007(17)
C6C 0.046(3) 0.026(2) 0.042(2) 0.0083(18) -0.008(2) -0.0030(19)
C7C 0.118(6) 0.034(3) 0.053(3) 0.012(2) -0.017(4) -0.028(3)
C8C 0.193(10) 0.027(3) 0.064(4) 0.005(3) -0.035(5) -0.040(4)
C9C 0.132(6) 0.031(3) 0.046(3) 0.003(2) -0.021(4) -0.022(3)
C10C 0.046(3) 0.027(2) 0.042(2) 0.0009(19) -0.007(2) -0.0006(19)
C11C 0.031(2) 0.028(2) 0.043(2) 0.0000(18) -0.0028(19) -0.0023(17)
C12C 0.046(3) 0.038(2) 0.046(3) -0.002(2) -0.006(2) -0.002(2)
C13C 0.048(3) 0.046(3) 0.040(2) 0.006(2) 0.000(2) -0.003(2)
C14C 0.043(3) 0.041(2) 0.047(3) 0.010(2) 0.001(2) -0.009(2)
C15C 0.038(2) 0.027(2) 0.046(3) 0.0079(19) -0.001(2) -0.0092(18)
C16C 0.030(2) 0.034(2) 0.049(3) -0.0004(19) -0.001(2) 0.0026(18)
C17C 0.042(3) 0.045(3) 0.054(3) 0.003(2) -0.001(2) 0.009(2)
C18C 0.032(3) 0.057(3) 0.059(3) 0.002(3) -0.001(2) -0.009(2)
C19C 0.039(3) 0.039(2) 0.054(3) -0.001(2) -0.004(2) -0.007(2)
C20C 0.039(2) 0.026(2) 0.038(2) 0.0002(17) -0.0001(19) -0.0079(18)
C21C 0.043(3) 0.0224(19) 0.034(2) 0.0014(16) 0.0011(19) -0.0057(18)
C22C 0.063(3) 0.026(2) 0.047(3) -0.0002(19) -0.004(2) -0.012(2)
C23C 0.083(4) 0.018(2) 0.060(3) -0.003(2) 0.004(3) -0.001(2)
C24C 0.070(4) 0.025(2) 0.057(3) -0.003(2) 0.000(3) 0.013(2)
C25C 0.048(3) 0.027(2) 0.037(2) 0.0007(17) 0.000(2) 0.011(2)
C26C 0.039(3) 0.032(2) 0.042(2) 0.0071(18) 0.002(2) 0.0096(19)
C27C 0.053(3) 0.050(3) 0.056(3) 0.006(2) 0.010(3) 0.021(3)
C28C 0.031(3) 0.075(4) 0.057(3) 0.008(3) 0.007(2) 0.014(3)
C29C 0.035(3) 0.073(4) 0.051(3) 0.010(3) 0.003(2) -0.003(3)
C30C 0.039(3) 0.046(3) 0.046(3) 0.005(2) -0.002(2) 0.000(2)
N1C 0.0320(19) 0.0274(17) 0.0371(19) 0.0021(15) 0.0011(15) 0.0001(14)
N2C 0.037(2) 0.0196(15) 0.039(2) 0.0034(14) -0.0049(16) 0.0012(14)
N3C 0.0297(18) 0.0260(17) 0.0401(19) 0.0021(15) -0.0022(15) 0.0006(14)
N4C 0.0262(18) 0.0260(16) 0.0369(18) 0.0020(14) -0.0010(14) -0.0011(14)
N5C 0.040(2) 0.0224(16) 0.0326(18) -0.0004(14) -0.0006(15) 0.0008(15)
N6C 0.0275(19) 0.0340(18) 0.0397(19) 0.0074(15) -0.0004(15) 0.0036(15)
Cr1C 0.0261(3) 0.0174(3) 0.0362(4) 0.0015(3) -0.0005(3) -0.0011(2)
C1D 0.046(3) 0.041(3) 0.058(3) -0.001(2) -0.011(2) -0.005(2)
C2D 0.048(3) 0.053(3) 0.089(5) 0.001(3) -0.016(3) -0.007(3)
C3D 0.050(4) 0.058(4) 0.121(6) 0.011(4) -0.003(4) -0.018(3)
C4D 0.059(4) 0.059(4) 0.088(5) 0.027(3) 0.007(4) -0.008(3)
C5D 0.038(3) 0.048(3) 0.061(3) 0.008(2) 0.000(2) 0.003(2)
C6D 0.037(3) 0.050(3) 0.052(3) 0.006(2) 0.005(2) 0.014(2)
C7D 0.071(4) 0.061(3) 0.052(3) 0.017(3) 0.010(3) 0.020(3)
C8D 0.094(5) 0.080(4) 0.036(3) 0.008(3) -0.004(3) 0.031(4)
C9D 0.067(4) 0.069(4) 0.043(3) -0.005(3) -0.011(3) 0.018(3)
C10D 0.041(3) 0.058(3) 0.042(3) -0.012(2) -0.006(2) 0.018(2)
C11D 0.045(3) 0.061(3) 0.049(3) -0.015(3) -0.009(2) 0.007(3)
C12D 0.052(4) 0.102(5) 0.063(4) -0.029(4) -0.017(3) -0.006(4)
C13D 0.053(4) 0.103(6) 0.094(6) -0.030(5) -0.019(4) -0.029(4)
C14D 0.065(4) 0.078(4) 0.081(5) -0.017(4) -0.012(4) -0.026(4)
C15D 0.055(3) 0.056(3) 0.058(3) -0.009(3) -0.003(3) -0.009(3)
C16D 0.066(4) 0.058(3) 0.052(3) -0.008(3) -0.002(3) 0.016(3)
C17D 0.071(4) 0.063(4) 0.076(4) -0.011(3) 0.006(4) 0.019(3)
C18D 0.066(4) 0.049(3) 0.082(5) -0.008(3) -0.003(3) 0.017(3)
C19D 0.068(4) 0.040(3) 0.069(4) -0.002(3) -0.007(3) 0.007(3)
C20D 0.045(3) 0.036(2) 0.054(3) 0.000(2) -0.011(2) -0.004(2)
C21D 0.034(2) 0.037(2) 0.050(3) 0.002(2) -0.008(2) -0.0032(19)
C22D 0.046(3) 0.048(3) 0.059(3) 0.009(2) -0.008(3) -0.007(2)
C23D 0.054(3) 0.064(3) 0.047(3) 0.009(3) 0.000(3) -0.012(3)
C24D 0.052(3) 0.054(3) 0.043(3) -0.002(2) 0.001(2) -0.015(3)
C25D 0.035(2) 0.045(3) 0.041(2) -0.008(2) 0.000(2) -0.006(2)
C26D 0.038(3) 0.043(3) 0.042(3) -0.009(2) -0.003(2) -0.005(2)
C27D 0.053(3) 0.066(3) 0.045(3) -0.015(3) 0.003(2) 0.002(3)
C28D 0.059(4) 0.069(4) 0.066(4) -0.025(3) -0.003(3) 0.018(3)
C29D 0.066(4) 0.056(3) 0.065(4) -0.013(3) -0.009(3) 0.018(3)
C30D 0.051(3) 0.049(3) 0.053(3) -0.004(2) -0.007(2) 0.008(2)
N1D 0.029(2) 0.040(2) 0.051(2) 0.0006(18) -0.0029(17) 0.0014(16)
N2D 0.042(2) 0.050(2) 0.035(2) -0.0010(17) -0.0010(17) 0.0083(19)
N3D 0.040(2) 0.049(2) 0.041(2) -0.0115(18) -0.0067(18) -0.0036(19)
N4D 0.037(2) 0.040(2) 0.051(2) -0.0076(18) -0.0044(18) 0.0040(17)
N5D 0.040(2) 0.0364(19) 0.037(2) -0.0015(16) -0.0047(17) -0.0063(17)
N6D 0.030(2) 0.046(2) 0.043(2) -0.0090(18) -0.0042(17) -0.0008(17)
Cr1D 0.0324(4) 0.0357(4) 0.0343(4) -0.0041(3) -0.0040(3) 0.0002(3)
F2H 0.065(2) 0.070(2) 0.096(3) -0.012(2) -0.001(2) 0.0121(19)
F7H 0.123(4) 0.053(2) 0.097(3) -0.021(2) -0.006(3) 0.009(2)
P1H 0.0676(9) 0.0383(7) 0.0606(9) 0.0019(6) -0.0009(7) -0.0033(6)
F2E 0.115(4) 0.106(3) 0.083(3) -0.025(3) -0.029(3) 0.032(3)
F3E 0.091(4) 0.170(6) 0.382(12) 0.198(8) 0.134(6) 0.068(4)
F4E 0.087(3) 0.0388(18) 0.130(4) -0.025(2) -0.009(3) 0.0007(18)
F5E 0.089(3) 0.094(3) 0.155(5) 0.056(3) 0.045(3) 0.032(3)
F6E 0.176(5) 0.065(3) 0.101(4) 0.023(2) 0.055(4) 0.062(3)
F7E 0.154(6) 0.146(5) 0.152(6) -0.001(5) -0.104(5) 0.009(5)
P1E 0.0451(7) 0.0380(6) 0.0584(8) 0.0067(6) 0.0027(6) 0.0113(5)
F2I 0.055(2) 0.086(2) 0.0544(19) 0.0032(17) -0.0038(16) -0.0273(18)
F3I 0.070(2) 0.0623(19) 0.0488(17) -0.0149(15) 0.0004(16) 0.0203(17)
F4I 0.073(2) 0.0486(17) 0.0565(19) 0.0120(15) 0.0050(17) 0.0225(16)
F5I 0.070(2) 0.0583(19) 0.0488(17) -0.0055(15) 0.0063(16) 0.0284(17)
F6I 0.081(2) 0.063(2) 0.0552(19) 0.0132(16) -0.0003(17) 0.0351(19)
F7I 0.053(2) 0.100(3) 0.077(2) 0.001(2) -0.0026(18) -0.031(2)
P1I 0.0338(6) 0.0323(5) 0.0405(6) -0.0007(5) 0.0009(5) 0.0053(5)
F2B 0.086(3) 0.059(2) 0.098(3) -0.031(2) -0.006(2) 0.005(2)
F3B 0.0476(19) 0.088(3) 0.070(2) -0.024(2) 0.0177(17) -0.0171(18)
F4B 0.057(2) 0.099(3) 0.057(2) -0.006(2) -0.0079(17) 0.000(2)
F5B 0.051(2) 0.122(3) 0.065(2) -0.006(2) 0.0153(18) -0.013(2)
F6B 0.063(2) 0.070(2) 0.0556(19) 0.0015(16) -0.0091(16) -0.0032(17)
F7B 0.079(3) 0.0468(18) 0.092(3) -0.0086(18) -0.016(2) -0.0059(17)
P1B 0.0369(7) 0.0484(7) 0.0460(7) -0.0096(6) 0.0040(5) -0.0048(5)
F2K 0.156(6) 0.094(4) 0.155(6) 0.060(4) -0.033(5) -0.042(4)
F3K 0.154(6) 0.177(6) 0.117(5) -0.039(5) -0.028(4) -0.076(5)
F4K 0.120(5) 0.148(5) 0.125(5) 0.020(4) 0.013(4) 0.054(4)
F5K 0.094(4) 0.301(10) 0.066(3) -0.030(4) 0.000(3) -0.084(5)
F6K 0.073(4) 0.345(13) 0.218(9) -0.122(9) 0.015(5) 0.051(6)
F7K 0.122(5) 0.228(9) 0.231(9) 0.154(8) -0.060(6) -0.093(6)
P1K 0.0470(8) 0.0697(9) 0.0602(9) 0.0142(7) -0.0011(7) -0.0102(7)
F2C 0.180(6) 0.152(5) 0.091(4) -0.056(4) -0.057(4) 0.090(5)
F3C 0.161(6) 0.135(5) 0.234(9) 0.058(6) -0.105(6) -0.082(5)
F4C 0.067(3) 0.204(7) 0.136(5) -0.089(5) -0.029(3) 0.024(4)
F5C 0.133(5) 0.071(3) 0.219(8) 0.013(4) -0.011(5) -0.007(3)
F6C 0.093(3) 0.097(3) 0.127(4) -0.045(3) -0.047(3) 0.014(3)
F7C 0.087(4) 0.327(11) 0.076(3) -0.074(5) -0.009(3) -0.008(5)
F2J 0.074(3) 0.058(2) 0.109(3) 0.005(2) -0.040(2) -0.0116(19)
F3J 0.071(2) 0.0428(16) 0.069(2) 0.0142(15) -0.0075(18) -0.0018(15)
F4J 0.106(3) 0.064(2) 0.064(2) -0.0029(18) 0.014(2) 0.021(2)
F5J 0.068(2) 0.0426(16) 0.090(3) 0.0191(17) 0.006(2) 0.0034(16)
F6J 0.058(2) 0.0567(19) 0.084(2) 0.0025(18) 0.0171(18) 0.0146(16)
F7J 0.0461(18) 0.070(2) 0.071(2) 0.0125(18) -0.0105(16) -0.0019(16)
P1J 0.0452(7) 0.0354(6) 0.0563(8) 0.0040(6) -0.0027(6) 0.0023(5)
F2 0.067(2) 0.0617(19) 0.0592(19) -0.0203(16) -0.0024(17) 0.0030(17)
F3 0.074(2) 0.058(2) 0.083(3) 0.0094(18) 0.002(2) -0.0130(18)
F4 0.059(2) 0.068(2) 0.089(3) -0.014(2) -0.025(2) 0.0155(18)
F5 0.056(2) 0.0572(19) 0.077(2) -0.0055(17) 0.0111(18) -0.0088(16)
F6 0.0477(17) 0.0603(19) 0.0614(19) -0.0086(15) -0.0047(15) 0.0113(15)
F7 0.0525(18) 0.0569(18) 0.070(2) -0.0253(16) -0.0026(16) 0.0066(15)
P1 0.0397(7) 0.0388(6) 0.0544(7) -0.0078(6) -0.0019(6) 0.0016(5)
F2G 0.070(2) 0.067(2) 0.0511(18) 0.0007(16) -0.0009(17) -0.0092(17)
F3G 0.058(2) 0.189(6) 0.067(3) 0.020(3) 0.006(2) 0.038(3)
F4G 0.161(5) 0.074(3) 0.098(3) -0.030(2) -0.051(3) 0.053(3)
F5G 0.053(2) 0.072(2) 0.094(3) -0.017(2) -0.020(2) 0.0002(18)
F6G 0.073(2) 0.067(2) 0.071(2) 0.0104(18) -0.0235(19) -0.0141(18)
F7G 0.120(4) 0.147(4) 0.044(2) -0.003(2) -0.005(2) 0.055(4)
P1G 0.0474(8) 0.0684(9) 0.0464(7) -0.0067(7) -0.0074(6) 0.0154(7)
F2F 0.174(6) 0.125(4) 0.078(3) 0.001(3) 0.002(4) 0.036(4)
F3F 0.126(4) 0.121(4) 0.099(4) 0.047(3) -0.024(3) -0.016(4)
F4F 0.199(7) 0.116(4) 0.118(5) 0.009(4) -0.013(5) -0.083(5)
F5F 0.151(5) 0.075(3) 0.088(3) 0.004(2) -0.010(3) 0.025(3)
F6F 0.100(4) 0.057(2) 0.181(6) -0.013(3) -0.023(4) -0.006(2)
F7F 0.185(6) 0.105(4) 0.073(3) -0.009(3) 0.008(4) -0.017(4)
P1F 0.170(2) 0.0536(9) 0.0582(10) 0.0047(8) -0.0216(13) -0.0263(12)
F2D 0.112(3) 0.076(2) 0.064(2) 0.0174(19) -0.021(2) -0.061(2)
F3D 0.046(2) 0.114(3) 0.084(3) 0.007(2) 0.0035(18) 0.033(2)
F4D 0.0462(17) 0.071(2) 0.0468(16) 0.0072(15) 0.0043(14) -0.0040(15)
F5D 0.073(2) 0.0395(15) 0.0596(19) 0.0043(14) 0.0164(17) 0.0188(15)
F6D 0.0593(19) 0.0557(18) 0.0507(17) 0.0161(14) -0.0010(15) -0.0096(15)
F7D 0.0583(19) 0.0307(14) 0.080(2) 0.0055(14) -0.0187(17) -0.0037(13)
P1D 0.0331(6) 0.0352(6) 0.0456(7) 0.0046(5) 0.0023(5) -0.0036(5)
F2L 0.075(3) 0.078(3) 0.144(5) 0.005(3) 0.045(3) 0.002(2)
F3L 0.122(5) 0.197(7) 0.112(4) -0.074(5) 0.016(4) 0.042(5)
F4L 0.111(4) 0.087(3) 0.130(4) 0.054(3) -0.018(3) -0.019(3)
F5L 0.240(9) 0.199(7) 0.125(5) -0.094(5) -0.115(6) 0.108(7)
F6L 0.130(5) 0.104(4) 0.206(7) 0.078(5) 0.039(5) 0.049(4)
F7L 0.055(3) 0.175(7) 0.271(10) 0.033(7) 0.022(4) -0.031(4)
P1L 0.0544(9) 0.0541(8) 0.0537(8) 0.0037(6) 0.0078(7) -0.0038(6)
C29S 0.063(4) 0.051(3) 0.052(3) 0.010(3) 0.016(3) 0.017(3)
C30S 0.086(5) 0.064(4) 0.075(4) -0.014(3) 0.010(4) -0.002(4)
N28S 0.063(3) 0.052(3) 0.071(3) 0.010(3) -0.001(3) 0.008(2)
C14S 0.109(12) 0.176(17) 0.143(16) 0.079(13) 0.070(11) 0.042(11)
C15S 0.081(8) 0.30(2) 0.219(19) 0.188(19) 0.066(10) 0.079(11)
N13S 0.192(17) 0.24(2) 0.186(18) 0.039(14) 0.094(14) -0.008(14)
C17S 0.078(6) 0.105(6) 0.097(6) 0.016(5) -0.018(5) 0.001(5)
C18S 0.087(6) 0.140(9) 0.118(8) 0.032(7) -0.001(6) 0.016(6)
N16S 0.083(6) 0.160(9) 0.174(10) 0.063(8) -0.003(6) 0.000(6)
C2S 0.095(6) 0.053(3) 0.065(4) 0.006(3) 0.006(4) 0.003(4)
C3S 0.126(8) 0.078(5) 0.115(7) 0.019(5) -0.030(7) -0.021(5)
N1S 0.097(5) 0.068(4) 0.078(4) 0.011(3) 0.003(4) 0.006(3)
C26S 0.078(5) 0.076(5) 0.087(5) 0.012(4) -0.012(4) 0.021(4)
C27S 0.110(7) 0.087(5) 0.082(5) -0.007(4) -0.019(5) 0.024(5)
N25S 0.092(5) 0.112(6) 0.118(7) 0.018(5) 0.012(5) 0.030(5)
C20S 0.083(7) 0.107(8) 0.222(18) 0.005(10) -0.005(10) -0.033(6)
C21S 0.148(11) 0.089(7) 0.186(14) -0.022(8) 0.001(11) -0.009(7)
N19S 0.125(10) 0.28(2) 0.236(17) 0.142(16) -0.030(11) -0.061(11)
C5S 0.120(8) 0.129(9) 0.108(8) 0.014(7) 0.025(7) 0.049(7)
C6S 0.149(11) 0.173(12) 0.097(7) -0.053(8) -0.011(7) 0.042(10)
N4S 0.220(14) 0.137(9) 0.200(13) 0.050(9) 0.110(11) 0.079(10)
C8S 0.139(10) 0.084(6) 0.119(8) -0.015(6) -0.026(7) 0.017(6)
C9S 0.249(18) 0.155(11) 0.116(9) 0.000(8) -0.001(10) 0.128(13)
N7S 0.152(9) 0.096(6) 0.180(11) 0.008(6) -0.080(8) 0.005(6)
C23S 0.130(8) 0.059(4) 0.059(4) -0.012(3) 0.024(5) -0.013(5)
C24S 0.083(6) 0.088(6) 0.154(10) -0.052(6) 0.021(6) -0.008(5)
N22S 0.116(6) 0.098(5) 0.063(4) 0.006(3) -0.005(4) -0.035(5)
C11S 0.122(8) 0.161(10) 0.075(5) -0.053(6) -0.028(6) 0.091(8)
C12S 0.124(9) 0.167(11) 0.126(9) -0.079(8) -0.016(7) 0.059(8)
N10S 0.126(8) 0.217(12) 0.087(6) -0.055(7) -0.034(6) 0.087(8)

loop_
_atom_type_symbol
_atom_type_description
_atom_type_scat_dispersion_real
_atom_type_scat_dispersion_imag
_atom_type_scat_source
C C 0.0181 0.0091 'International Tables Vol C Tables 4.2.6.8 and 6.1.1.4'
H H 0.0000 0.0000 'International Tables Vol C Tables 4.2.6.8 and 6.1.1.4'
Cr Cr -0.1635 2.4439 'International Tables Vol C Tables 4.2.6.8 and 6.1.1.4'
F F 0.0727 0.0534 'International Tables Vol C Tables 4.2.6.8 and 6.1.1.4'
N N 0.0311 0.0180 'International Tables Vol C Tables 4.2.6.8 and 6.1.1.4'
P P 0.2955 0.4335 'International Tables Vol C Tables 4.2.6.8 and 6.1.1.4'

loop_
_geom_angle_atom_site_label_1
_geom_angle_atom_site_label_2
_geom_angle_atom_site_label_3
_geom_angle
N1 C1 C2 121.6(5)
C3 C2 C1 120.1(5)
C2 C3 C4 119.3(5)
C5 C4 C3 118.7(5)
N1 C5 C4 121.5(5)
N1 C5 C6 113.8(4)
C4 C5 C6 124.6(4)
N2 C6 C7 119.9(5)
N2 C6 C5 114.0(4)
C7 C6 C5 126.1(5)
C8 C7 C6 118.0(5)
C7 C8 C9 121.0(5)
C8 C9 C10 119.1(5)
N2 C10 C9 119.1(5)
N2 C10 C11 113.1(4)
C9 C10 C11 127.8(5)
N3 C11 C12 120.9(5)
N3 C11 C10 114.8(4)
C12 C11 C10 124.3(4)
C11 C12 C13 120.1(5)
C14 C13 C12 118.8(5)
C13 C14 C15 119.8(5)
N3 C15 C14 121.4(5)
N4 C16 C17 122.1(6)
C18 C17 C16 116.5(7)
C19 C18 C17 122.1(6)
C18 C19 C20 119.4(6)
C19 C20 N4 119.4(6)
C19 C20 C21 125.7(6)
N4 C20 C21 114.8(5)
N5 C21 C22 120.4(6)
N5 C21 C20 113.3(5)
C22 C21 C20 126.3(5)
C23 C22 C21 116.6(6)
C22 C23 C24 123.4(6)
C23 C24 C25 117.5(6)
N5 C25 C24 119.6(6)
N5 C25 C26 114.4(4)
C24 C25 C26 125.9(5)
N6 C26 C27 121.0(5)
N6 C26 C25 114.1(5)
C27 C26 C25 124.8(5)
C28 C27 C26 118.5(5)
C27 C28 C29 120.7(6)
C28 C29 C30 118.5(6)
N6 C30 C29 122.8(5)
C1 N1 C5 118.8(4)
C1 N1 Cr1 126.3(3)
C5 N1 Cr1 114.9(3)
C6 N2 C10 122.9(4)
C6 N2 Cr1 118.3(3)
C10 N2 Cr1 118.4(3)
C15 N3 C11 119.1(4)
C15 N3 Cr1 126.3(3)
C11 N3 Cr1 114.6(3)
C16 N4 C20 120.4(5)
C16 N4 Cr1 125.8(4)
C20 N4 Cr1 113.7(4)
C21 N5 C25 122.4(5)
C21 N5 Cr1 118.9(4)
C25 N5 Cr1 118.5(3)
C30 N6 C26 118.5(5)
C30 N6 Cr1 126.4(3)
C26 N6 Cr1 115.1(4)
N2 Cr1 N5 175.76(18)
N2 Cr1 N4 105.06(17)
N5 Cr1 N4 79.15(19)
N2 Cr1 N3 78.61(15)
N5 Cr1 N3 100.91(15)
N4 Cr1 N3 92.88(16)
N2 Cr1 N1 78.62(15)
N5 Cr1 N1 101.98(16)
N4 Cr1 N1 90.67(17)
N3 Cr1 N1 157.09(15)
N2 Cr1 N6 98.17(16)
N5 Cr1 N6 77.63(18)
N4 Cr1 N6 156.74(17)
N3 Cr1 N6 92.88(15)
N1 Cr1 N6 92.73(16)
N1B C1B C2B 120.6(6)
C3B C2B C1B 120.4(6)
C2B C3B C4B 118.9(6)
C5B C4B C3B 119.0(6)
N1B C5B C4B 122.3(5)
N1B C5B C6B 113.9(4)
C4B C5B C6B 123.8(5)
N2B C6B C7B 119.6(5)
N2B C6B C5B 113.4(4)
C7B C6B C5B 127.0(5)
C8B C7B C6B 118.3(5)
C9B C8B C7B 121.4(5)
C8B C9B C10B 118.6(5)
N2B C10B C9B 119.2(5)
N2B C10B C11B 113.2(4)
C9B C10B C11B 127.5(5)
N3B C11B C12B 121.2(4)
N3B C11B C10B 114.3(4)
C12B C11B C10B 124.6(4)
C11B C12B C13B 119.2(5)
C14B C13B C12B 119.7(5)
C13B C14B C15B 118.4(5)
N3B C15B C14B 122.7(5)
N4B C16B C17B 122.8(5)
C16B C17B C18B 118.8(5)
C19B C18B C17B 118.8(5)
C20B C19B C18B 119.6(5)
N4B C20B C19B 121.0(4)
N4B C20B C21B 114.4(4)
C19B C20B C21B 124.5(4)
N5B C21B C22B 120.0(4)
N5B C21B C20B 112.9(4)
C22B C21B C20B 127.1(4)
C23B C22B C21B 118.6(4)
C22B C23B C24B 120.9(4)
C25B C24B C23B 118.0(4)
N5B C25B C24B 120.2(4)
N5B C25B C26B 113.0(4)
C24B C25B C26B 126.8(4)
N6B C26B C27B 120.9(4)
N6B C26B C25B 115.2(4)
C27B C26B C25B 123.9(4)
C26B C27B C28B 119.2(4)
C29B C28B C27B 119.0(4)
C28B C29B C30B 120.0(4)
N6B C30B C29B 121.1(4)
C1B N1B C5B 118.7(4)
C1B N1B Cr1B 125.9(4)
C5B N1B Cr1B 115.4(3)
C10B N2B C6B 122.8(4)
C10B N2B Cr1B 118.5(3)
C6B N2B Cr1B 118.5(3)
C15B N3B C11B 118.9(4)
C15B N3B Cr1B 126.1(3)
C11B N3B Cr1B 114.8(3)
C16B N4B C20B 119.0(4)
C16B N4B Cr1B 125.8(3)
C20B N4B Cr1B 114.7(3)
C21B N5B C25B 122.2(4)
C21B N5B Cr1B 119.3(3)
C25B N5B Cr1B 118.4(3)
C30B N6B C26B 119.6(4)
C30B N6B Cr1B 126.0(3)
C26B N6B Cr1B 114.4(3)
N2B Cr1B N5B 178.58(15)
N2B Cr1B N3B 78.78(15)
N5B Cr1B N3B 102.46(14)
N2B Cr1B N6B 100.23(14)
N5B Cr1B N6B 79.02(14)
N3B Cr1B N6B 94.14(14)
N2B Cr1B N1B 78.49(16)
N5B Cr1B N1B 100.29(15)
N3B Cr1B N1B 157.23(15)
N6B Cr1B N1B 91.15(15)
N2B Cr1B N4B 102.39(15)
N5B Cr1B N4B 78.40(15)
N3B Cr1B N4B 89.04(15)
N6B Cr1B N4B 157.35(15)
N1B Cr1B N4B 94.54(16)
N1C C1C C2C 121.5(5)
C1C C2C C3C 119.2(5)
C4C C3C C2C 119.4(5)
C3C C4C C5C 119.4(5)
N1C C5C C4C 121.3(4)
N1C C5C C6C 114.5(4)
C4C C5C C6C 124.3(4)
N2C C6C C7C 120.6(5)
N2C C6C C5C 113.0(4)
C7C C6C C5C 126.4(5)
C6C C7C C8C 117.3(5)
C7C C8C C9C 121.6(5)
C10C C9C C8C 117.9(5)
N2C C10C C9C 119.7(5)
N2C C10C C11C 113.8(4)
C9C C10C C11C 126.4(5)
N3C C11C C12C 121.9(4)
N3C C11C C10C 114.1(4)
C12C C11C C10C 124.0(4)
C11C C12C C13C 119.6(5)
C12C C13C C14C 118.3(5)
C15C C14C C13C 119.5(4)
N3C C15C C14C 122.7(4)
N4C C16C C17C 122.3(4)
C18C C17C C16C 118.4(5)
C17C C18C C19C 119.9(5)
C20C C19C C18C 119.2(5)
C19C C20C N4C 122.1(4)
C19C C20C C21C 124.6(4)
N4C C20C C21C 113.3(4)
N5C C21C C22C 119.3(5)
N5C C21C C20C 113.5(4)
C22C C21C C20C 127.2(5)
C23C C22C C21C 118.7(5)
C22C C23C C24C 121.3(4)
C25C C24C C23C 118.3(5)
N5C C25C C24C 119.6(5)
N5C C25C C26C 113.3(4)
C24C C25C C26C 127.1(5)
N6C C26C C27C 121.3(5)
N6C C26C C25C 114.6(4)
C27C C26C C25C 124.1(4)
C28C C27C C26C 119.1(5)
C27C C28C C29C 120.8(5)
C28C C29C C30C 117.4(5)
N6C C30C C29C 122.7(5)
C1C N1C C5C 119.3(4)
C1C N1C Cr1C 125.9(3)
C5C N1C Cr1C 114.8(3)
C10C N2C C6C 122.7(4)
C10C N2C Cr1C 118.2(3)
C6C N2C Cr1C 118.6(3)
C15C N3C C11C 117.9(4)
C15C N3C Cr1C 127.4(3)
C11C N3C Cr1C 114.7(3)
C16C N4C C20C 118.0(4)
C16C N4C Cr1C 126.6(3)
C20C N4C Cr1C 115.4(3)
C21C N5C C25C 122.8(4)
C21C N5C Cr1C 119.0(3)
C25C N5C Cr1C 118.0(3)
C30C N6C C26C 118.7(4)
C30C N6C Cr1C 126.8(3)
C26C N6C Cr1C 114.4(3)
N5C Cr1C N2C 174.63(16)
N5C Cr1C N4C 78.70(15)
N2C Cr1C N4C 106.02(15)
N5C Cr1C N6C 79.48(16)
N2C Cr1C N6C 95.87(16)
N4C Cr1C N6C 158.09(15)
N5C Cr1C N3C 98.39(14)
N2C Cr1C N3C 79.08(15)
N4C Cr1C N3C 91.83(15)
N6C Cr1C N3C 93.30(15)
N5C Cr1C N1C 103.91(15)
N2C Cr1C N1C 78.71(15)
N4C Cr1C N1C 92.31(15)
N6C Cr1C N1C 90.97(15)
N3C Cr1C N1C 157.70(14)
N1D C1D C2D 121.5(6)
C3D C2D C1D 118.8(6)
C2D C3D C4D 119.8(6)
C3D C4D C5D 120.1(6)
N1D C5D C4D 120.0(6)
N1D C5D C6D 114.3(5)
C4D C5D C6D 125.6(6)
N2D C6D C7D 120.0(6)
N2D C6D C5D 112.9(5)
C7D C6D C5D 127.1(6)
C6D C7D C8D 117.2(6)
C9D C8D C7D 122.3(6)
C8D C9D C10D 118.1(6)
N2D C10D C9D 119.2(6)
N2D C10D C11D 114.0(5)
C9D C10D C11D 126.7(5)
N3D C11D C12D 120.1(6)
N3D C11D C10D 114.3(5)
C12D C11D C10D 125.6(6)
C13D C12D C11D 119.1(7)
C14D C13D C12D 120.7(6)
C13D C14D C15D 119.0(7)
N3D C15D C14D 122.1(6)
N4D C16D C17D 121.4(6)
C18D C17D C16D 118.9(7)
C17D C18D C19D 120.9(6)
C18D C19D C20D 118.4(6)
N4D C20D C19D 121.0(6)
N4D C20D C21D 114.5(4)
C19D C20D C21D 124.5(5)
N5D C21D C22D 120.0(5)
N5D C21D C20D 112.6(4)
C22D C21D C20D 127.3(5)
C23D C22D C21D 118.4(5)
C22D C23D C24D 121.1(5)
C23D C24D C25D 118.6(5)
N5D C25D C24D 119.6(5)
N5D C25D C26D 113.4(4)
C24D C25D C26D 127.0(5)
N6D C26D C27D 120.4(5)
N6D C26D C25D 114.9(4)
C27D C26D C25D 124.7(5)
C28D C27D C26D 119.6(6)
C27D C28D C29D 120.1(6)
C28D C29D C30D 118.1(6)
N6D C30D C29D 122.1(6)
C1D N1D C5D 119.8(5)
C1D N1D Cr1D 125.4(4)
C5D N1D Cr1D 114.8(3)
C6D N2D C10D 123.1(5)
C6D N2D Cr1D 119.0(4)
C10D N2D Cr1D 117.8(4)
C15D N3D C11D 118.9(5)
C15D N3D Cr1D 126.8(4)
C11D N3D Cr1D 114.2(4)
C16D N4D C20D 119.4(5)
C16D N4D Cr1D 125.7(4)
C20D N4D Cr1D 114.9(4)
C21D N5D C25D 122.2(4)
C21D N5D Cr1D 119.5(3)
C25D N5D Cr1D 118.2(3)
C30D N6D C26D 119.6(5)
C30D N6D Cr1D 126.2(4)
C26D N6D Cr1D 114.2(3)
N2D Cr1D N5D 174.43(18)
N2D Cr1D N1D 78.72(18)
N5D Cr1D N1D 104.91(17)
N2D Cr1D N3D 79.56(18)
N5D Cr1D N3D 96.98(17)
N1D Cr1D N3D 158.06(18)
N2D Cr1D N4D 105.91(18)
N5D Cr1D N4D 78.42(18)
N1D Cr1D N4D 91.40(17)
N3D Cr1D N4D 91.63(17)
N2D Cr1D N6D 96.47(17)
N5D Cr1D N6D 79.24(17)
N1D Cr1D N6D 93.08(16)
N3D Cr1D N6D 92.34(16)
N4D Cr1D N6D 157.62(18)
F3HB P1H F4HA 132.0(7)
F3HB P1H F6HB 102.0(7)
F4HA P1H F6HB 125.9(7)
F3HB P1H F3HA 41.6(5)
F4HA P1H F3HA 90.4(6)
F6HB P1H F3HA 143.6(6)
F3HB P1H F5HA 139.3(7)
F4HA P1H F5HA 88.6(6)
F6HB P1H F5HA 37.3(5)
F3HA P1H F5HA 177.8(5)
F3HB P1H F2H 90.4(5)
F4HA P1H F2H 88.1(4)
F6HB P1H F2H 89.2(5)
F3HA P1H F2H 89.3(4)
F5HA P1H F2H 88.7(4)
F3HB P1H F7H 90.8(5)
F4HA P1H F7H 93.0(4)
F6HB P1H F7H 88.0(5)
F3HA P1H F7H 93.4(4)
F5HA P1H F7H 88.7(4)
F2H P1H F7H 177.1(3)
F3HB P1H F6HA 54.0(6)
F4HA P1H F6HA 173.5(6)
F6HB P1H F6HA 48.0(6)
F3HA P1H F6HA 95.5(5)
F5HA P1H F6HA 85.4(5)
F2H P1H F6HA 89.3(4)
F7H P1H F6HA 89.3(4)
F3HB P1H F5HB 172.5(7)
F4HA P1H F5HB 40.8(5)
F6HB P1H F5HB 85.3(7)
F3HA P1H F5HB 131.1(6)
F5HA P1H F5HB 48.0(5)
F2H P1H F5HB 91.3(5)
F7H P1H F5HB 87.8(5)
F6HA P1H F5HB 133.3(6)
F3HB P1H F4HB 89.6(7)
F4HA P1H F4HB 42.7(5)
F6HB P1H F4HB 168.2(7)
F3HA P1H F4HB 48.1(5)
F5HA P1H F4HB 131.1(6)
F2H P1H F4HB 93.0(5)
F7H P1H F4HB 89.7(5)
F6HA P1H F4HB 143.5(6)
F5HB P1H F4HB 83.1(6)
F3E P1E F7E 95.6(5)
F3E P1E F4E 92.2(3)
F7E P1E F4E 97.5(3)
F3E P1E F5E 174.7(6)
F7E P1E F5E 88.2(4)
F4E P1E F5E 91.0(3)
F3E P1E F6E 88.8(4)
F7E P1E F6E 85.4(4)
F4E P1E F6E 176.8(3)
F5E P1E F6E 87.9(3)
F3E P1E F2E 90.2(5)
F7E P1E F2E 173.4(4)
F4E P1E F2E 85.2(3)
F5E P1E F2E 85.8(3)
F6E P1E F2E 91.8(3)
F7I P1I F2I 179.4(3)
F7I P1I F6I 89.6(2)
F2I P1I F6I 91.0(2)
F7I P1I F4I 91.0(2)
F2I P1I F4I 88.4(2)
F6I P1I F4I 179.2(2)
F7I P1I F3I 91.5(2)
F2I P1I F3I 88.5(2)
F6I P1I F3I 89.06(19)
F4I P1I F3I 91.52(18)
F7I P1I F5I 89.3(2)
F2I P1I F5I 90.8(2)
F6I P1I F5I 90.41(18)
F4I P1I F5I 88.99(18)
F3I P1I F5I 179.1(2)
F5B P1B F3B 179.7(3)
F5B P1B F2B 90.1(3)
F3B P1B F2B 90.1(2)
F5B P1B F7B 90.1(2)
F3B P1B F7B 89.7(2)
F2B P1B F7B 179.7(3)
F5B P1B F4B 90.2(2)
F3B P1B F4B 90.1(2)
F2B P1B F4B 90.0(2)
F7B P1B F4B 90.2(2)
F5B P1B F6B 90.0(2)
F3B P1B F6B 89.7(2)
F2B P1B F6B 90.6(2)
F7B P1B F6B 89.2(2)
F4B P1B F6B 179.3(2)
F6K P1K F3K 88.3(5)
F6K P1K F2K 98.3(6)
F3K P1K F2K 89.6(4)
F6K P1K F5K 94.3(4)
F3K P1K F5K 176.8(5)
F2K P1K F5K 91.9(4)
F6K P1K F7K 87.1(6)
F3K P1K F7K 91.6(5)
F2K P1K F7K 174.5(5)
F5K P1K F7K 86.7(4)
F6K P1K F4K 175.9(6)
F3K P1K F4K 91.9(4)
F2K P1K F4K 85.8(4)
F5K P1K F4K 85.4(4)
F7K P1K F4K 88.8(5)
F7C P1C F5C 90.1(5)
F7C P1C F4C 92.9(3)
F5C P1C F4C 90.3(4)
F7C P1C F2C 178.8(5)
F5C P1C F2C 90.9(4)
F4C P1C F2C 87.9(3)
F7C P1C F3C 94.9(5)
F5C P1C F3C 173.1(5)
F4C P1C F3C 94.2(4)
F2C P1C F3C 84.0(4)
F7C P1C F6C 88.4(3)
F5C P1C F6C 88.9(3)
F4C P1C F6C 178.5(4)
F2C P1C F6C 90.8(3)
F3C P1C F6C 86.5(4)
F7J P1J F5J 89.5(2)
F7J P1J F3J 90.2(2)
F5J P1J F3J 179.4(2)
F7J P1J F4J 89.8(2)
F5J P1J F4J 90.2(2)
F3J P1J F4J 90.3(2)
F7J P1J F2J 179.7(3)
F5J P1J F2J 90.7(2)
F3J P1J F2J 89.6(2)
F4J P1J F2J 90.0(3)
F7J P1J F6J 89.6(2)
F5J P1J F6J 90.2(2)
F3J P1J F6J 89.3(2)
F4J P1J F6J 179.3(3)
F2J P1J F6J 90.6(2)
F5 P1 F2 90.1(2)
F5 P1 F6 89.1(2)
F2 P1 F6 90.36(19)
F5 P1 F4 90.2(2)
F2 P1 F4 90.2(2)
F6 P1 F4 179.2(3)
F5 P1 F7 90.1(2)
F2 P1 F7 179.7(2)
F6 P1 F7 89.79(18)
F4 P1 F7 89.7(2)
F5 P1 F3 179.7(3)
F2 P1 F3 89.9(2)
F6 P1 F3 90.5(2)
F4 P1 F3 90.2(2)
F7 P1 F3 89.9(2)
F7G P1G F4G 89.9(3)
F7G P1G F5G 89.6(3)
F4G P1G F5G 91.7(3)
F7G P1G F3G 92.0(3)
F4G P1G F3G 90.5(3)
F5G P1G F3G 177.4(3)
F7G P1G F2G 179.9(3)
F4G P1G F2G 90.1(3)
F5G P1G F2G 90.3(2)
F3G P1G F2G 88.2(2)
F7G P1G F6G 89.8(3)
F4G P1G F6G 179.4(4)
F5G P1G F6G 88.9(2)
F3G P1G F6G 89.0(3)
F2G P1G F6G 90.1(2)
F7F P1F F6F 88.9(4)
F7F P1F F5F 89.1(3)
F6F P1F F5F 90.0(3)
F7F P1F F2F 179.4(4)
F6F P1F F2F 91.3(4)
F5F P1F F2F 91.5(3)
F7F P1F F4F 93.9(4)
F6F P1F F4F 176.6(4)
F5F P1F F4F 92.1(4)
F2F P1F F4F 85.9(4)
F7F P1F F3F 94.4(4)
F6F P1F F3F 90.8(3)
F5F P1F F3F 176.4(4)
F2F P1F F3F 85.0(3)
F4F P1F F3F 86.9(4)
F2D P1D F5D 91.6(2)
F2D P1D F3D 90.0(3)
F5D P1D F3D 178.4(2)
F2D P1D F7D 179.2(3)
F5D P1D F7D 88.99(19)
F3D P1D F7D 89.4(2)
F2D P1D F6D 90.39(19)
F5D P1D F6D 90.42(19)
F3D P1D F6D 89.3(2)
F7D P1D F6D 90.13(18)
F2D P1D F4D 89.81(19)
F5D P1D F4D 89.46(18)
F3D P1D F4D 90.8(2)
F7D P1D F4D 89.67(19)
F6D P1D F4D 179.8(2)
F5L P1L F7L 91.0(5)
F5L P1L F6L 90.4(5)
F7L P1L F6L 88.4(4)
F5L P1L F3L 177.3(5)
F7L P1L F3L 91.7(4)
F6L P1L F3L 89.9(4)
F5L P1L F2L 89.5(4)
F7L P1L F2L 178.8(4)
F6L P1L F2L 90.6(3)
F3L P1L F2L 87.8(3)
F5L P1L F4L 88.0(4)
F7L P1L F4L 94.6(4)
F6L P1L F4L 176.6(4)
F3L P1L F4L 91.6(4)
F2L P1L F4L 86.4(3)
N28S C29S C30S 178.6(7)
N13S C14S C15S 178(2)
N16S C17S C18S 176.6(11)
N1S C2S C3S 179.0(9)
N25S C26S C27S 178.9(11)
N19S C20S C21S 175.7(19)
N4S C5S C6S 177.1(15)
N7S C8S C9S 175.9(13)
N22S C23S C24S 175.8(9)
N10S C11S C12S 178.2(15)

loop_
_geom_bond_atom_site_label_1
_geom_bond_atom_site_label_2
_geom_bond_distance
C1 N1 1.335(6)
C1 C2 1.379(8)
C2 C3 1.352(9)
C3 C4 1.393(8)
C4 C5 1.373(7)
C5 N1 1.364(6)
C5 C6 1.471(7)
C6 N2 1.341(6)
C6 C7 1.397(7)
C7 C8 1.380(8)
C8 C9 1.382(8)
C9 C10 1.386(7)
C10 N2 1.344(6)
C10 C11 1.454(7)
C11 N3 1.362(6)
C11 C12 1.374(7)
C12 C13 1.380(8)
C13 C14 1.369(8)
C14 C15 1.387(7)
C15 N3 1.343(6)
C16 N4 1.314(8)
C16 C17 1.403(9)
C17 C18 1.391(11)
C18 C19 1.359(11)
C19 C20 1.372(8)
C20 N4 1.402(7)
C20 C21 1.456(9)
C21 N5 1.332(7)
C21 C22 1.410(8)
C22 C23 1.362(10)
C23 C24 1.373(10)
C24 C25 1.396(7)
C25 N5 1.345(7)
C25 C26 1.445(8)
C26 N6 1.360(6)
C26 C27 1.419(8)
C27 C28 1.360(9)
C28 C29 1.373(9)
C29 C30 1.387(8)
C30 N6 1.340(7)
N1 Cr1 2.067(4)
N2 Cr1 1.987(3)
N3 Cr1 2.050(4)
N4 Cr1 2.041(4)
N5 Cr1 1.997(4)
N6 Cr1 2.083(4)
C1B N1B 1.353(7)
C1B C2B 1.381(9)
C2B C3B 1.371(11)
C3B C4B 1.385(10)
C4B C5B 1.367(7)
C5B N1B 1.358(6)
C5B C6B 1.474(7)
C6B N2B 1.350(6)
C6B C7B 1.391(7)
C7B C8B 1.382(9)
C8B C9B 1.376(9)
C9B C10B 1.397(7)
C10B N2B 1.344(6)
C10B C11B 1.463(7)
C11B N3B 1.370(6)
C11B C12B 1.377(7)
C12B C13B 1.381(8)
C13B C14B 1.375(8)
C14B C15B 1.391(7)
C15B N3B 1.321(6)
C16B N4B 1.325(6)
C16B C17B 1.363(8)
C17B C18B 1.392(9)
C18B C19B 1.376(8)
C19B C20B 1.371(7)
C20B N4B 1.363(6)
C20B C21B 1.480(6)
C21B N5B 1.334(6)
C21B C22B 1.384(6)
C22B C23B 1.380(7)
C23B C24B 1.389(7)
C24B C25B 1.380(6)
C25B N5B 1.350(6)
C25B C26B 1.468(6)
C26B N6B 1.364(6)
C26B C27B 1.380(6)
C27B C28B 1.390(7)
C28B C29B 1.369(7)
C29B C30B 1.383(7)
C30B N6B 1.339(6)
N1B Cr1B 2.064(4)
N2B Cr1B 1.989(3)
N3B Cr1B 2.048(4)
N4B Cr1B 2.069(4)
N5B Cr1B 1.991(3)
N6B Cr1B 2.056(4)
C1C N1C 1.342(6)
C1C C2C 1.384(7)
C2C C3C 1.386(8)
C3C C4C 1.371(8)
C4C C5C 1.383(7)
C5C N1C 1.358(6)
C5C C6C 1.477(7)
C6C N2C 1.341(6)
C6C C7C 1.369(7)
C7C C8C 1.387(9)
C8C C9C 1.389(9)
C9C C10C 1.376(7)
C10C N2C 1.336(6)
C10C C11C 1.475(6)
C11C N3C 1.364(6)
C11C C12C 1.375(7)
C12C C13C 1.388(7)
C13C C14C 1.390(7)
C14C C15C 1.369(7)
C15C N3C 1.349(6)
C16C N4C 1.337(6)
C16C C17C 1.401(7)
C17C C18C 1.375(8)
C18C C19C 1.378(8)
C19C C20C 1.367(7)
C20C N4C 1.373(5)
C20C C21C 1.478(7)
C21C N5C 1.331(6)
C21C C22C 1.393(6)
C22C C23C 1.367(8)
C23C C24C 1.386(9)
C24C C25C 1.375(7)
C25C N5C 1.355(6)
C25C C26C 1.473(7)
C26C N6C 1.369(6)
C26C C27C 1.381(7)
C27C C28C 1.369(9)
C28C C29C 1.374(9)
C29C C30C 1.407(8)
C30C N6C 1.326(7)
N1C Cr1C 2.056(4)
N2C Cr1C 1.986(3)
N3C Cr1C 2.052(4)
N4C Cr1C 2.042(4)
N5C Cr1C 1.983(3)
N6C Cr1C 2.051(4)
C1D N1D 1.338(7)
C1D C2D 1.385(8)
C2D C3D 1.364(11)
C3D C4D 1.367(11)
C4D C5D 1.375(8)
C5D N1D 1.358(7)
C5D C6D 1.474(8)
C6D N2D 1.336(7)
C6D C7D 1.389(8)
C7D C8D 1.389(10)
C8D C9D 1.377(10)
C9D C10D 1.383(8)
C10D N2D 1.356(7)
C10D C11D 1.459(9)
C11D N3D 1.379(7)
C11D C12D 1.389(8)
C12D C13D 1.365(12)
C13D C14D 1.354(11)
C14D C15D 1.379(9)
C15D N3D 1.334(8)
C16D N4D 1.333(7)
C16D C17D 1.390(9)
C17D C18D 1.342(10)
C18D C19D 1.375(10)
C19D C20D 1.380(8)
C20D N4D 1.355(7)
C20D C21D 1.477(8)
C21D N5D 1.335(6)
C21D C22D 1.389(8)
C22D C23D 1.375(9)
C23D C24D 1.382(9)
C24D C25D 1.382(7)
C25D N5D 1.357(6)
C25D C26D 1.466(7)
C26D N6D 1.365(7)
C26D C27D 1.380(8)
C27D C28D 1.377(9)
C28D C29D 1.378(10)
C29D C30D 1.393(8)
C30D N6D 1.334(7)
N1D Cr1D 2.049(4)
N2D Cr1D 1.977(4)
N3D Cr1D 2.051(4)
N4D Cr1D 2.057(4)
N5D Cr1D 1.979(4)
N6D Cr1D 2.065(4)
F2H P1H 1.600(4)
F3HA P1H 1.580(10)
F3HB P1H 1.496(12)
F4HA P1H 1.502(10)
F4HB P1H 1.631(13)
F5HA P1H 1.580(10)
F5HB P1H 1.630(13)
F6HA P1H 1.619(10)
F6HB P1H 1.546(13)
F7H P1H 1.608(4)
F2E P1E 1.618(5)
F3E P1E 1.504(5)
F4E P1E 1.566(4)
F5E P1E 1.577(5)
F6E P1E 1.591(4)
F7E P1E 1.536(5)
F2I P1I 1.585(3)
F3I P1I 1.595(3)
F4I P1I 1.595(3)
F5I P1I 1.598(3)
F6I P1I 1.587(3)
F7I P1I 1.573(4)
F2B P1B 1.587(4)
F3B P1B 1.580(3)
F4B P1B 1.601(4)
F5B P1B 1.574(4)
F6B P1B 1.603(4)
F7B P1B 1.588(4)
F2K P1K 1.552(5)
F3K P1K 1.551(6)
F4K P1K 1.597(6)
F5K P1K 1.554(5)
F6K P1K 1.474(6)
F7K P1K 1.565(6)
F2C P1C 1.574(5)
F3C P1C 1.593(7)
F4C P1C 1.563(5)
F5C P1C 1.556(6)
F6C P1C 1.606(5)
F7C P1C 1.537(5)
F2J P1J 1.594(4)
F3J P1J 1.592(3)
F4J P1J 1.593(4)
F5J P1J 1.590(3)
F6J P1J 1.594(4)
F7J P1J 1.589(4)
F2 P1 1.591(3)
F3 P1 1.601(4)
F4 P1 1.595(4)
F5 P1 1.591(4)
F6 P1 1.595(3)
F7 P1 1.598(3)
F2G P1G 1.598(4)
F3G P1G 1.597(5)
F4G P1G 1.578(5)
F5G P1G 1.578(4)
F6G P1G 1.601(4)
F7G P1G 1.574(4)
F2F P1F 1.630(6)
F3F P1F 1.640(6)
F4F P1F 1.635(6)
F5F P1F 1.598(5)
F6F P1F 1.591(5)
F7F P1F 1.590(6)
F2D P1D 1.582(3)
F3D P1D 1.593(4)
F4D P1D 1.596(3)
F5D P1D 1.590(3)
F6D P1D 1.595(3)
F7D P1D 1.593(3)
F2L P1L 1.574(5)
F3L P1L 1.568(6)
F4L P1L 1.577(5)
F5L P1L 1.543(6)
F6L P1L 1.562(5)
F7L P1L 1.549(5)
C29S N28S 1.146(8)
C29S C30S 1.440(10)
C14S N13S 1.17(2)
C14S C15S 1.46(3)
C17S N16S 1.163(12)
C17S C18S 1.411(14)
C2S N1S 1.140(10)
C2S C3S 1.430(13)
C26S N25S 1.129(11)
C26S C27S 1.463(13)
C20S N19S 1.12(2)
C20S C21S 1.58(2)
C5S N4S 1.130(14)
C5S C6S 1.391(16)
C8S N7S 1.121(13)
C8S C9S 1.493(17)
C23S N22S 1.163(11)
C23S C24S 1.417(14)
C11S N10S 1.103(15)
C11S C12S 1.445(17)
